data_7100926
loop_
_publ_author_name
'Kanji Takaoka'
'Masaki Kawano'
'Tomoji Ozeki'
'Makoto Fujita'

_publ_section_title
;
Crystallographic Observation of a Solution-like Olefin
Photodimerization Reaction That Takes Place within the Void
of a Self-Assembled Host
;
_journal_name_full 'Chemical Communications'
_journal_paper_doi 10.1039/b600812g
_journal_year 2006
_chemical_formula_sum 'C130 H154.75 N46.25 O98.5 Pd6'
_chemical_formula_weight 4579.65
_space_group_IT_number 2
_symmetry_cell_setting triclinic
_symmetry_space_group_name_Hall '-P 1'
_symmetry_space_group_name_H-M 'P -1'
_cell_angle_alpha 100.8240(10)
_cell_angle_beta 91.9530(10)
_cell_angle_gamma 107.3730(10)
_cell_formula_units_Z 4
_cell_length_a 27.3274(5)
_cell_length_b 27.5977(5)
_cell_length_c 32.1815(7)
_cell_measurement_temperature 90(2)
_cell_volume 22645.7(8)
_diffrn_ambient_temperature 90(2)
_exptl_crystal_density_diffrn 1.343
_cod_original_formula_sum 'C130 H154.75 N46.25 O98.50 Pd6'
_cod_database_code 7100926

loop_
_symmetry_equiv_pos_as_xyz
'x, y, z'
'-x, -y, -z'

loop_
_atom_site_label
_atom_site_type_symbol
_atom_site_fract_x
_atom_site_fract_y
_atom_site_fract_z
_atom_site_U_iso_or_equiv
_atom_site_adp_type
_atom_site_occupancy
_atom_site_symmetry_multiplicity
_atom_site_calc_flag
_atom_site_refinement_flags
_atom_site_disorder_assembly
_atom_site_disorder_group
Pd1X Pd 0.56734(3) 0.35890(4) 0.06035(3) 0.0910(3) Uani 1 1 d . . .
Pd2X Pd 0.67222(2) 0.39676(3) 0.46324(2) 0.04485(17) Uani 1 1 d . . .
Pd3X Pd 0.21330(2) 0.39582(3) 0.31024(2) 0.04674(18) Uani 1 1 d . . .
Pd4X Pd 0.62024(4) -0.03993(5) 0.19129(5) 0.1349(6) Uani 1 1 d . . .
Pd5X Pd 0.16636(4) -0.04667(3) 0.05679(3) 0.0789(3) Uani 1 1 d . . .
Pd6X Pd 0.27490(3) 0.00662(3) 0.46549(3) 0.0738(3) Uani 1 1 d . . .
N20H N 0.2426(4) -0.0177(4) 0.0551(3) 0.082(3) Uani 1 1 d . . .
C20H C 0.2650(5) 0.0281(6) 0.0442(3) 0.098(4) Uani 1 1 d . . .
H20H H 0.2423 0.0424 0.0314 0.118 Uiso 1 1 calc R . .
C21H C 0.3151(5) 0.0562(6) 0.0488(4) 0.097(4) Uani 1 1 d . . .
H21H H 0.3274 0.0898 0.0426 0.116 Uiso 1 1 calc R . .
C22H C 0.3465(5) 0.0309(6) 0.0635(4) 0.102(5) Uani 1 1 d . . .
C23H C 0.3283(5) -0.0201(5) 0.0728(4) 0.088(4) Uani 1 1 d . . .
H23H H 0.3501 -0.0381 0.0817 0.106 Uiso 1 1 calc R . .
C24H C 0.2751(5) -0.0397(5) 0.0673(4) 0.079(3) Uani 1 1 d . . .
H24H H 0.2605 -0.0733 0.0730 0.095 Uiso 1 1 calc R . .
N21H N 0.4220(4) 0.1056(5) 0.0618(3) 0.094(3) Uani 1 1 d . . .
N22H N 0.4333(4) 0.0313(5) 0.0894(3) 0.089(3) Uani 1 1 d . . .
N23H N 0.5053(4) 0.1058(5) 0.0882(3) 0.093(3) Uani 1 1 d . . .
C25H C 0.4060(6) 0.0569(8) 0.0722(4) 0.120(7) Uani 1 1 d . . .
C26H C 0.4745(6) 0.1277(7) 0.0711(4) 0.100(5) Uani 1 1 d . . .
C27H C 0.4822(6) 0.0584(7) 0.0968(4) 0.096(4) Uani 1 1 d . . .
N24H N 0.5788(4) -0.0110(6) 0.1537(4) 0.108(4) Uani 1 1 d . . .
C28H C 0.5977(6) 0.0372(6) 0.1418(5) 0.113(6) Uani 1 1 d . . .
H28H H 0.6335 0.0552 0.1476 0.136 Uiso 1 1 calc R . .
C29H C 0.5687(6) 0.0586(6) 0.1230(4) 0.093(4) Uani 1 1 d . . .
H29H H 0.5839 0.0913 0.1158 0.112 Uiso 1 1 calc R . .
C30H C 0.5156(6) 0.0339(6) 0.1132(4) 0.093(5) Uani 1 1 d . . .
C31H C 0.4966(6) -0.0118(8) 0.1232(4) 0.108(5) Uani 1 1 d . . .
H31H H 0.4607 -0.0293 0.1169 0.129 Uiso 1 1 calc R . .
C32H C 0.5266(6) -0.0355(5) 0.1425(4) 0.099(5) Uani 1 1 d . . .
H32H H 0.5112 -0.0691 0.1481 0.118 Uiso 1 1 calc R . .
N25H N 0.5377(4) 0.2822(4) 0.0576(3) 0.089(3) Uani 1 1 d . . .
C33H C 0.5672(5) 0.2566(6) 0.0691(4) 0.097(5) Uani 1 1 d . . .
H33H H 0.6032 0.2743 0.0743 0.116 Uiso 1 1 calc R . .
C34H C 0.5504(5) 0.2052(7) 0.0745(4) 0.107(5) Uani 1 1 d . . .
H34H H 0.5726 0.1875 0.0833 0.128 Uiso 1 1 calc R . .
C35H C 0.4952(6) 0.1820(6) 0.0650(4) 0.100(5) Uani 1 1 d . . .
C36H C 0.4652(6) 0.2076(6) 0.0504(4) 0.104(5) Uani 1 1 d . . .
H36H H 0.4293 0.1910 0.0428 0.124 Uiso 1 1 calc R . .
C37H C 0.4880(5) 0.2588(6) 0.0467(4) 0.103(5) Uani 1 1 d . . .
H37H H 0.4676 0.2771 0.0362 0.124 Uiso 1 1 calc R . .
N40H N 0.2083(3) 0.3198(3) 0.3032(2) 0.057(2) Uani 1 1 d . . .
C40H C 0.2118(4) 0.2976(4) 0.3369(3) 0.071(3) Uani 1 1 d . . .
H40H H 0.2147 0.3177 0.3648 0.085 Uiso 1 1 calc R . .
C41H C 0.2112(4) 0.2466(4) 0.3319(3) 0.067(3) Uani 1 1 d . . .
H41H H 0.2127 0.2316 0.3560 0.080 Uiso 1 1 calc R . .
C42H C 0.2085(4) 0.2183(4) 0.2924(3) 0.058(2) Uani 1 1 d . . .
C43H C 0.2048(4) 0.2402(4) 0.2577(3) 0.068(3) Uani 1 1 d . . .
H43H H 0.2019 0.2206 0.2296 0.081 Uiso 1 1 calc R . .
C44H C 0.2054(4) 0.2912(4) 0.2648(3) 0.063(3) Uani 1 1 d . . .
H44H H 0.2037 0.3065 0.2410 0.075 Uiso 1 1 calc R . .
N41H N 0.2188(3) 0.1464(3) 0.3205(2) 0.058(2) Uani 1 1 d . . .
N42H N 0.2011(4) 0.1360(4) 0.2451(3) 0.081(3) Uani 1 1 d . . .
N43H N 0.2107(3) 0.0655(3) 0.2737(3) 0.069(2) Uani 1 1 d . . .
C45H C 0.2107(4) 0.1653(4) 0.2866(3) 0.065(3) Uani 1 1 d . . .
C46H C 0.2193(4) 0.0965(4) 0.3123(3) 0.055(2) Uani 1 1 d . . .
C47H C 0.2022(4) 0.0871(4) 0.2409(3) 0.067(3) Uani 1 1 d . . .
N44H N 0.2489(3) 0.0331(3) 0.4167(3) 0.064(2) Uani 1 1 d . . .
C48H C 0.2549(4) 0.0860(4) 0.4215(3) 0.070(3) Uani 1 1 d . . .
H48H H 0.2663 0.1079 0.4487 0.084 Uiso 1 1 calc R . .
C49H C 0.2450(3) 0.1070(4) 0.3890(3) 0.056(2) Uani 1 1 d . . .
H49H H 0.2477 0.1427 0.3936 0.067 Uiso 1 1 calc R . .
C50H C 0.2308(3) 0.0759(4) 0.3486(3) 0.051(2) Uani 1 1 d . . .
C51H C 0.2243(3) 0.0218(4) 0.3429(3) 0.060(3) Uani 1 1 d . . .
H51H H 0.2139 -0.0007 0.3158 0.072 Uiso 1 1 calc R . .
C52H C 0.2338(4) 0.0033(4) 0.3787(3) 0.066(3) Uani 1 1 d . . .
H52H H 0.2291 -0.0328 0.3755 0.079 Uiso 1 1 calc R . .
N45H N 0.1785(4) -0.0048(3) 0.1173(3) 0.072(2) Uani 1 1 d . . .
C53H C 0.1749(5) 0.0447(4) 0.1239(3) 0.083(4) Uani 1 1 d . . .
H53H H 0.1660 0.0580 0.1006 0.100 Uiso 1 1 calc R . .
C54H C 0.1838(5) 0.0737(4) 0.1628(4) 0.087(4) Uani 1 1 d . . .
H54H H 0.1828 0.1083 0.1666 0.104 Uiso 1 1 calc R . .
C55H C 0.1944(5) 0.0555(4) 0.1973(3) 0.077(3) Uani 1 1 d . . .
C56H C 0.1951(5) 0.0037(4) 0.1905(4) 0.086(4) Uani 1 1 d . . .
H56H H 0.2009 -0.0112 0.2138 0.103 Uiso 1 1 calc R . .
C57H C 0.1872(5) -0.0251(4) 0.1492(3) 0.079(3) Uani 1 1 d . . .
H57H H 0.1882 -0.0599 0.1441 0.095 Uiso 1 1 calc R . .
N60H N 0.6383(3) 0.3197(3) 0.4413(2) 0.0464(17) Uani 1 1 d . . .
C60H C 0.5947(3) 0.2955(4) 0.4576(3) 0.060(3) Uani 1 1 d . . .
H60H H 0.5834 0.3144 0.4810 0.072 Uiso 1 1 calc R . .
C61H C 0.5665(4) 0.2453(4) 0.4417(3) 0.061(3) Uani 1 1 d . . .
H61H H 0.5365 0.2290 0.4541 0.074 Uiso 1 1 calc R . .
C62H C 0.5832(4) 0.2182(4) 0.4064(3) 0.064(3) Uani 1 1 d . . .
C63H C 0.6277(4) 0.2422(4) 0.3900(3) 0.061(3) Uani 1 1 d . . .
H63H H 0.6398 0.2239 0.3667 0.073 Uiso 1 1 calc R . .
C64H C 0.6547(3) 0.2934(4) 0.4080(3) 0.056(2) Uani 1 1 d . . .
H64H H 0.6854 0.3102 0.3966 0.067 Uiso 1 1 calc R . .
N61H N 0.5097(3) 0.1429(3) 0.4056(3) 0.068(2) Uani 1 1 d . . .
N62H N 0.5708(3) 0.1371(3) 0.3560(3) 0.066(2) Uani 1 1 d . . .
N63H N 0.4955(4) 0.0640(3) 0.3559(3) 0.075(3) Uani 1 1 d . . .
C65H C 0.5518(4) 0.1627(4) 0.3877(4) 0.068(3) Uani 1 1 d . . .
C66H C 0.4815(4) 0.0923(4) 0.3881(4) 0.068(3) Uani 1 1 d . . .
C67H C 0.5413(5) 0.0881(4) 0.3411(4) 0.076(3) Uani 1 1 d . . .
N64H N 0.3451(3) 0.0299(4) 0.4431(3) 0.074(3) Uani 1 1 d . . .
C68H C 0.3748(4) 0.0784(4) 0.4569(4) 0.081(3) Uani 1 1 d . . .
H68H H 0.3641 0.0998 0.4791 0.097 Uiso 1 1 calc R . .
C69H C 0.4196(4) 0.0989(4) 0.4408(4) 0.080(3) Uani 1 1 d . . .
H69H H 0.4410 0.1328 0.4537 0.097 Uiso 1 1 calc R . .
C70H C 0.4351(4) 0.0711(4) 0.4057(4) 0.068(3) Uani 1 1 d . . .
C71H C 0.4048(5) 0.0207(5) 0.3920(4) 0.085(4) Uani 1 1 d . . .
H71H H 0.4147 -0.0007 0.3692 0.102 Uiso 1 1 calc R . .
C72H C 0.3597(5) -0.0006(5) 0.4104(4) 0.085(4) Uani 1 1 d . . .
H72H H 0.3394 -0.0358 0.4003 0.102 Uiso 1 1 calc R . .
N65H N 0.5967(5) 0.0008(5) 0.2423(4) 0.099(4) Uani 1 1 d . . .
C73H C 0.5531(7) -0.0201(5) 0.2557(5) 0.097(4) Uani 1 1 d . . .
H73H H 0.5343 -0.0549 0.2424 0.116 Uiso 1 1 calc R . .
C74H C 0.5312(5) 0.0056(4) 0.2895(4) 0.085(4) Uani 1 1 d . . .
H74H H 0.5000 -0.0105 0.3004 0.102 Uiso 1 1 calc R . .
C75H C 0.5618(6) 0.0584(4) 0.3049(4) 0.084(4) Uani 1 1 d . . .
C76H C 0.6066(5) 0.0788(5) 0.2896(4) 0.084(4) Uani 1 1 d . . .
H76H H 0.6269 0.1136 0.3009 0.101 Uiso 1 1 calc R . .
C77H C 0.6224(5) 0.0502(5) 0.2590(4) 0.085(4) Uani 1 1 d . . .
H77H H 0.6539 0.0656 0.2482 0.102 Uiso 1 1 calc R . .
N80H N 0.2906(3) 0.4088(3) 0.3074(2) 0.0499(18) Uani 1 1 d . . .
C80H C 0.3226(3) 0.4128(4) 0.3412(3) 0.055(2) Uani 1 1 d . . .
H80H H 0.3109 0.4160 0.3687 0.066 Uiso 1 1 calc R . .
C81H C 0.3728(3) 0.4122(4) 0.3362(3) 0.057(2) Uani 1 1 d . . .
H81H H 0.3953 0.4149 0.3603 0.068 Uiso 1 1 calc R . .
C82H C 0.3894(3) 0.4077(4) 0.2970(3) 0.057(2) Uani 1 1 d . . .
C83H C 0.3569(3) 0.4048(4) 0.2624(3) 0.065(3) Uani 1 1 d . . .
H83H H 0.3681 0.4025 0.2347 0.078 Uiso 1 1 calc R . .
C84H C 0.3081(4) 0.4054(4) 0.2692(3) 0.064(3) Uani 1 1 d . . .
H84H H 0.2854 0.4033 0.2455 0.077 Uiso 1 1 calc R . .
N81H N 0.4733(3) 0.4067(3) 0.3246(2) 0.0536(19) Uani 1 1 d . . .
N82H N 0.4532(3) 0.3957(4) 0.2504(3) 0.068(2) Uani 1 1 d . . .
N83H N 0.5352(3) 0.3947(4) 0.2764(3) 0.069(2) Uani 1 1 d . . .
C85H C 0.4417(3) 0.4021(4) 0.2897(3) 0.057(2) Uani 1 1 d . . .
C86H C 0.5010(3) 0.3910(4) 0.2441(3) 0.067(3) Uani 1 1 d . . .
C87H C 0.5192(3) 0.4009(4) 0.3153(3) 0.052(2) Uani 1 1 d . . .
N84H N 0.6249(3) 0.4056(3) 0.4165(2) 0.0526(19) Uani 1 1 d . . .
C88H C 0.6394(3) 0.4056(4) 0.3775(3) 0.053(2) Uani 1 1 d . . .
H88H H 0.6736 0.4063 0.3725 0.064 Uiso 1 1 calc R . .
C89H C 0.6066(3) 0.4048(4) 0.3451(3) 0.054(2) Uani 1 1 d . . .
H89H H 0.6179 0.4048 0.3176 0.065 Uiso 1 1 calc R . .
C90H C 0.5569(3) 0.4039(4) 0.3514(3) 0.057(2) Uani 1 1 d . . .
C91H C 0.5417(4) 0.4043(4) 0.3929(3) 0.057(2) Uani 1 1 d . . .
H91H H 0.5079 0.4041 0.3990 0.069 Uiso 1 1 calc R . .
C92H C 0.5765(3) 0.4047(4) 0.4236(3) 0.061(3) Uani 1 1 d . . .
H92H H 0.5664 0.4045 0.4515 0.073 Uiso 1 1 calc R . .
N85H N 0.5445(3) 0.3691(4) 0.1190(3) 0.076(3) Uani 1 1 d . . .
C93H C 0.4986(4) 0.3709(6) 0.1266(3) 0.093(4) Uani 1 1 d . . .
H93H H 0.4742 0.3654 0.1031 0.112 Uiso 1 1 calc R . .
C94H C 0.4832(4) 0.3806(5) 0.1673(4) 0.083(4) Uani 1 1 d . . .
H94H H 0.4505 0.3852 0.1711 0.100 Uiso 1 1 calc R . .
C95H C 0.5150(4) 0.3835(5) 0.2009(3) 0.074(3) Uani 1 1 d . . .
C96H C 0.5645(4) 0.3780(5) 0.1950(4) 0.086(4) Uani 1 1 d . . .
H96H H 0.5876 0.3791 0.2182 0.104 Uiso 1 1 calc R . .
C97H C 0.5775(4) 0.3708(5) 0.1530(4) 0.093(4) Uani 1 1 d . . .
H97H H 0.6103 0.3669 0.1477 0.112 Uiso 1 1 calc R . .
N10X N 0.5903(6) 0.3488(7) -0.0004(4) 0.143(6) Uani 1 1 d . . .
N11X N 0.5957(4) 0.4380(5) 0.0645(4) 0.127(5) Uani 1 1 d . . .
N20X N 0.7056(3) 0.4763(3) 0.4867(3) 0.066(2) Uani 1 1 d . . .
N21X N 0.7191(3) 0.3868(3) 0.5098(2) 0.0539(19) Uani 1 1 d . . .
N30X N 0.2179(3) 0.4731(3) 0.3169(2) 0.0525(19) Uani 1 1 d . . .
N31X N 0.1352(3) 0.3834(3) 0.3107(3) 0.062(2) Uani 1 1 d . . .
N40X N 0.6485(6) -0.0743(7) 0.1313(5) 0.162(6) Uiso 1 1 d . . .
N41X N 0.6629(9) -0.0682(9) 0.2302(8) 0.225(9) Uiso 1 1 d . . .
N50X N 0.1549(6) -0.0867(6) -0.0067(5) 0.165(7) Uani 1 1 d . . .
N51X N 0.0879(4) -0.0775(4) 0.0588(4) 0.110(4) Uani 1 1 d . . .
N60X N 0.3009(4) -0.0208(4) 0.5151(3) 0.101(4) Uani 1 1 d . . .
N61X N 0.2043(3) -0.0112(4) 0.4906(3) 0.083(3) Uani 1 1 d . . .
C10X C 0.6194(10) 0.3942(10) -0.0073(8) 0.202(10) Uiso 1 1 d . . .
H10A H 0.6559 0.3980 0.0002 0.242 Uiso 1 1 calc R . .
H10B H 0.6152 0.3939 -0.0380 0.242 Uiso 1 1 calc R . .
C11X C 0.6093(9) 0.4338(9) 0.0134(7) 0.180(8) Uiso 1 1 d . . .
H11A H 0.5796 0.4376 -0.0028 0.216 Uiso 1 1 calc R . .
H11B H 0.6391 0.4645 0.0126 0.216 Uiso 1 1 calc R . .
C12X C 0.6212(11) 0.3171(11) -0.0029(9) 0.236(13) Uiso 1 1 d . . .
H12A H 0.6114 0.2940 0.0172 0.354 Uiso 1 1 calc R . .
H12B H 0.6573 0.3385 0.0043 0.354 Uiso 1 1 calc R . .
H12C H 0.6168 0.2964 -0.0318 0.354 Uiso 1 1 calc R . .
C13X C 0.5460(8) 0.3260(8) -0.0309(7) 0.166(8) Uiso 1 1 d . . .
H13A H 0.5568 0.3137 -0.0586 0.249 Uiso 1 1 calc R . .
H13B H 0.5288 0.3520 -0.0334 0.249 Uiso 1 1 calc R . .
H13C H 0.5220 0.2967 -0.0215 0.249 Uiso 1 1 calc R . .
C14X C 0.6465(9) 0.4583(9) 0.0934(8) 0.210(10) Uiso 1 1 d . . .
H14A H 0.6649 0.4938 0.0907 0.315 Uiso 1 1 calc R . .
H14B H 0.6679 0.4359 0.0850 0.315 Uiso 1 1 calc R . .
H14C H 0.6392 0.4582 0.1230 0.315 Uiso 1 1 calc R . .
C15X C 0.5579(8) 0.4666(8) 0.0713(7) 0.167(8) Uiso 1 1 d . . .
H15A H 0.5498 0.4700 0.1010 0.251 Uiso 1 1 calc R . .
H15B H 0.5263 0.4475 0.0525 0.251 Uiso 1 1 calc R . .
H15C H 0.5723 0.5011 0.0650 0.251 Uiso 1 1 calc R . .
C20X C 0.7359(5) 0.4786(5) 0.5282(4) 0.101(4) Uiso 1 1 d . . .
H20A H 0.7644 0.5118 0.5347 0.121 Uiso 1 1 calc R . .
H20B H 0.7129 0.4793 0.5512 0.121 Uiso 1 1 calc R . .
C21X C 0.7566(5) 0.4384(5) 0.5289(5) 0.100(4) Uiso 1 1 d . . .
H21A H 0.7675 0.4389 0.5587 0.120 Uiso 1 1 calc R . .
H21B H 0.7875 0.4439 0.5130 0.120 Uiso 1 1 calc R . .
C22X C 0.7383(6) 0.4985(6) 0.4579(5) 0.112(5) Uiso 1 1 d . . .
H22A H 0.7176 0.5025 0.4341 0.168 Uiso 1 1 calc R . .
H22B H 0.7587 0.4758 0.4472 0.168 Uiso 1 1 calc R . .
H22C H 0.7615 0.5326 0.4723 0.168 Uiso 1 1 calc R . .
C23X C 0.6684(5) 0.5024(5) 0.4954(4) 0.097(4) Uiso 1 1 d . . .
H23A H 0.6858 0.5387 0.5092 0.146 Uiso 1 1 calc R . .
H23B H 0.6447 0.4856 0.5144 0.146 Uiso 1 1 calc R . .
H23C H 0.6490 0.5010 0.4688 0.146 Uiso 1 1 calc R . .
C24X C 0.7516(4) 0.3559(4) 0.4928(4) 0.080(3) Uiso 1 1 d . . .
H24A H 0.7714 0.3716 0.4713 0.120 Uiso 1 1 calc R . .
H24B H 0.7299 0.3206 0.4799 0.120 Uiso 1 1 calc R . .
H24C H 0.7753 0.3547 0.5159 0.120 Uiso 1 1 calc R . .
C25X C 0.6900(4) 0.3655(4) 0.5435(3) 0.072(3) Uiso 1 1 d . . .
H25A H 0.6662 0.3309 0.5314 0.108 Uiso 1 1 calc R . .
H25B H 0.6705 0.3884 0.5557 0.108 Uiso 1 1 calc R . .
H25C H 0.7140 0.3631 0.5657 0.108 Uiso 1 1 calc R . .
C30X C 0.1633(4) 0.4735(4) 0.3087(4) 0.075(3) Uiso 1 1 d D . .
H30A H 0.1606 0.5081 0.3215 0.090 Uiso 1 1 calc R . .
H30B H 0.1538 0.4668 0.2777 0.090 Uiso 1 1 calc R . .
C31X C 0.1279(4) 0.4336(4) 0.3272(3) 0.072(3) Uiso 1 1 d D . .
H31A H 0.1347 0.4424 0.3586 0.086 Uiso 1 1 calc R . .
H31B H 0.0918 0.4319 0.3198 0.086 Uiso 1 1 calc R . .
C32X C 0.2392(4) 0.5002(4) 0.3603(3) 0.072(3) Uiso 1 1 d D . .
H32A H 0.2742 0.4985 0.3653 0.107 Uiso 1 1 calc R . .
H32B H 0.2174 0.4836 0.3805 0.107 Uiso 1 1 calc R . .
H32C H 0.2402 0.5366 0.3643 0.107 Uiso 1 1 calc R . .
C33X C 0.2502(4) 0.4999(4) 0.2868(3) 0.075(3) Uiso 1 1 d D . .
H33A H 0.2500 0.5360 0.2915 0.112 Uiso 1 1 calc R . .
H33B H 0.2362 0.4822 0.2576 0.112 Uiso 1 1 calc R . .
H33C H 0.2855 0.4993 0.2916 0.112 Uiso 1 1 calc R . .
C34X C 0.1097(4) 0.3444(4) 0.3370(4) 0.084(3) Uiso 1 1 d D . .
H34A H 0.1213 0.3591 0.3671 0.126 Uiso 1 1 calc R . .
H34B H 0.1190 0.3126 0.3282 0.126 Uiso 1 1 calc R . .
H34C H 0.0722 0.3363 0.3326 0.126 Uiso 1 1 calc R . .
C35X C 0.1113(5) 0.3591(5) 0.2634(4) 0.094(4) Uiso 1 1 d D . .
H35A H 0.0765 0.3616 0.2601 0.141 Uiso 1 1 calc R . .
H35B H 0.1099 0.3226 0.2565 0.141 Uiso 1 1 calc R . .
H35C H 0.1328 0.3780 0.2442 0.141 Uiso 1 1 calc R . .
C40X C 0.6730(12) -0.1056(13) 0.1517(10) 0.310(18) Uiso 1 1 d D . .
H40A H 0.6505 -0.1418 0.1415 0.372 Uiso 1 1 calc R . .
H40B H 0.7053 -0.1032 0.1379 0.372 Uiso 1 1 calc R . .
C41X C 0.6874(13) -0.1020(13) 0.1965(9) 0.316(18) Uiso 1 1 d D . .
H41A H 0.7253 -0.0874 0.2018 0.379 Uiso 1 1 calc R . .
H41B H 0.6777 -0.1377 0.2019 0.379 Uiso 1 1 calc R . .
C42X C 0.5993(7) -0.1188(8) 0.1069(7) 0.183(8) Uiso 1 1 d D . .
H42A H 0.5744 -0.1032 0.0970 0.275 Uiso 1 1 calc R . .
H42B H 0.5834 -0.1413 0.1262 0.275 Uiso 1 1 calc R . .
H42C H 0.6095 -0.1393 0.0825 0.275 Uiso 1 1 calc R . .
C43X C 0.6748(7) -0.0426(7) 0.1098(6) 0.147(6) Uiso 1 1 d D . .
H43A H 0.7032 -0.0162 0.1285 0.220 Uiso 1 1 calc R . .
H43B H 0.6525 -0.0258 0.0977 0.220 Uiso 1 1 calc R . .
H43C H 0.6888 -0.0616 0.0869 0.220 Uiso 1 1 calc R . .
C44X C 0.6304(10) -0.0973(10) 0.2561(9) 0.260(14) Uiso 1 1 d D . .
H44A H 0.5974 -0.1176 0.2397 0.390 Uiso 1 1 calc R . .
H44B H 0.6244 -0.0736 0.2808 0.390 Uiso 1 1 calc R . .
H44C H 0.6468 -0.1208 0.2658 0.390 Uiso 1 1 calc R . .
C45X C 0.7078(9) -0.0203(9) 0.2560(8) 0.232(12) Uiso 1 1 d D . .
H45A H 0.6966 -0.0074 0.2834 0.348 Uiso 1 1 calc R . .
H45B H 0.7163 0.0073 0.2398 0.348 Uiso 1 1 calc R . .
H45C H 0.7382 -0.0310 0.2609 0.348 Uiso 1 1 calc R . .
C50X C 0.1079(8) -0.1218(9) -0.0111(8) 0.197(9) Uiso 1 1 d D . .
H50A H 0.1113 -0.1534 -0.0026 0.236 Uiso 1 1 calc R . .
H50B H 0.0949 -0.1315 -0.0415 0.236 Uiso 1 1 calc R . .
C51X C 0.0707(7) -0.1060(7) 0.0125(5) 0.144(6) Uiso 1 1 d D . .
H51A H 0.0410 -0.1373 0.0123 0.172 Uiso 1 1 calc R . .
H51B H 0.0582 -0.0832 -0.0025 0.172 Uiso 1 1 calc R . .
C52X C 0.1603(8) -0.0519(8) -0.0392(7) 0.181(9) Uiso 1 1 d D . .
H52A H 0.1419 -0.0725 -0.0665 0.272 Uiso 1 1 calc R . .
H52B H 0.1969 -0.0370 -0.0429 0.272 Uiso 1 1 calc R . .
H52C H 0.1458 -0.0239 -0.0291 0.272 Uiso 1 1 calc R . .
C53X C 0.1945(8) -0.1149(9) -0.0144(8) 0.207(10) Uiso 1 1 d D . .
H53A H 0.1773 -0.1524 -0.0200 0.311 Uiso 1 1 calc R . .
H53B H 0.2194 -0.1048 0.0108 0.311 Uiso 1 1 calc R . .
H53C H 0.2126 -0.1056 -0.0390 0.311 Uiso 1 1 calc R . .
C54X C 0.0635(7) -0.0392(7) 0.0697(6) 0.159(7) Uiso 1 1 d D . .
H54A H 0.0262 -0.0547 0.0622 0.238 Uiso 1 1 calc R . .
H54B H 0.0768 -0.0114 0.0542 0.238 Uiso 1 1 calc R . .
H54C H 0.0703 -0.0248 0.1004 0.238 Uiso 1 1 calc R . .
C55X C 0.0785(8) -0.1138(7) 0.0917(6) 0.167(7) Uiso 1 1 d D . .
H55A H 0.0942 -0.0934 0.1199 0.250 Uiso 1 1 calc R . .
H55B H 0.0941 -0.1414 0.0831 0.250 Uiso 1 1 calc R . .
H55C H 0.0414 -0.1292 0.0927 0.250 Uiso 1 1 calc R . .
C60X C 0.2504(5) -0.0477(6) 0.5329(5) 0.108(4) Uiso 1 1 d . . .
H60A H 0.2362 -0.0839 0.5166 0.130 Uiso 1 1 calc R . .
H60B H 0.2582 -0.0491 0.5628 0.130 Uiso 1 1 calc R . .
C61X C 0.2124(6) -0.0221(6) 0.5310(5) 0.122(5) Uiso 1 1 d . . .
H61A H 0.1795 -0.0442 0.5384 0.146 Uiso 1 1 calc R . .
H61B H 0.2232 0.0108 0.5524 0.146 Uiso 1 1 calc R . .
C62X C 0.3268(6) -0.0594(6) 0.4988(5) 0.122(5) Uiso 1 1 d . . .
H62A H 0.3592 -0.0421 0.4880 0.182 Uiso 1 1 calc R . .
H62B H 0.3044 -0.0859 0.4757 0.182 Uiso 1 1 calc R . .
H62C H 0.3341 -0.0758 0.5217 0.182 Uiso 1 1 calc R . .
C63X C 0.3341(6) 0.0210(6) 0.5455(5) 0.127(5) Uiso 1 1 d . . .
H63A H 0.3411 0.0088 0.5710 0.191 Uiso 1 1 calc R . .
H63B H 0.3177 0.0482 0.5529 0.191 Uiso 1 1 calc R . .
H63C H 0.3666 0.0352 0.5335 0.191 Uiso 1 1 calc R . .
C64X C 0.1665(6) -0.0550(6) 0.4634(5) 0.123(5) Uiso 1 1 d . . .
H64A H 0.1838 -0.0787 0.4486 0.185 Uiso 1 1 calc R . .
H64B H 0.1488 -0.0427 0.4426 0.185 Uiso 1 1 calc R . .
H64C H 0.1414 -0.0733 0.4807 0.185 Uiso 1 1 calc R . .
C65X C 0.1821(6) 0.0303(6) 0.4961(5) 0.128(5) Uiso 1 1 d . . .
H65A H 0.1515 0.0214 0.5115 0.193 Uiso 1 1 calc R . .
H65B H 0.1724 0.0359 0.4682 0.193 Uiso 1 1 calc R . .
H65C H 0.2074 0.0621 0.5123 0.193 Uiso 1 1 calc R . .
Pd1Y Pd 1.25475(3) 0.71863(3) 0.17812(2) 0.04846(18) Uani 1 1 d . . .
Pd2Y Pd 0.60625(3) 0.62678(3) 0.36103(3) 0.0533(2) Uani 1 1 d . . .
Pd3Y Pd 1.05325(3) 0.65423(3) 0.53861(2) 0.04529(17) Uani 1 1 d . . .
Pd4Y Pd 1.00801(2) 1.02587(2) 0.35789(2) 0.04104(16) Uani 1 1 d . . .
Pd5Y Pd 0.85197(2) 0.31758(3) 0.17980(2) 0.04613(17) Uani 1 1 d . . .
Pd6Y Pd 0.81117(3) 0.68717(3) 0.00202(2) 0.04741(18) Uani 1 1 d . . .
N20L N 0.8501(3) 0.3757(3) 0.2283(2) 0.0463(17) Uani 1 1 d . . .
C20L C 0.8884(3) 0.3980(3) 0.2596(3) 0.047(2) Uani 1 1 d . . .
H20L H 0.9178 0.3863 0.2587 0.056 Uiso 1 1 calc R . .
C21L C 0.8874(3) 0.4358(3) 0.2920(3) 0.049(2) Uani 1 1 d . . .
H21L H 0.9154 0.4503 0.3135 0.059 Uiso 1 1 calc R . .
C22L C 0.8450(3) 0.4538(3) 0.2941(3) 0.051(2) Uani 1 1 d . . .
C23L C 0.8041(4) 0.4307(4) 0.2622(3) 0.067(3) Uani 1 1 d . . .
H23L H 0.7739 0.4410 0.2630 0.080 Uiso 1 1 calc R . .
C24L C 0.8089(3) 0.3923(4) 0.2293(3) 0.059(2) Uani 1 1 d . . .
H24L H 0.7820 0.3773 0.2069 0.071 Uiso 1 1 calc R . .
N21L N 0.7959(3) 0.5050(3) 0.3305(2) 0.0538(19) Uani 1 1 d . . .
N22L N 0.8793(3) 0.5142(3) 0.3608(2) 0.059(2) Uani 1 1 d . . .
N23L N 0.8296(3) 0.5634(3) 0.3972(2) 0.0559(19) Uani 1 1 d . . .
C25L C 0.8395(3) 0.4936(3) 0.3306(3) 0.050(2) Uani 1 1 d . . .
C26L C 0.8721(3) 0.5485(4) 0.3933(3) 0.056(2) Uani 1 1 d . . .
C27L C 0.7934(3) 0.5407(4) 0.3647(3) 0.053(2) Uani 1 1 d . . .
N24L N 0.6618(3) 0.5926(3) 0.3650(2) 0.0483(18) Uani 1 1 d . . .
C28L C 0.6639(3) 0.5524(3) 0.3354(3) 0.048(2) Uani 1 1 d . . .
H28L H 0.6356 0.5358 0.3143 0.057 Uiso 1 1 calc R . .
C29L C 0.7052(3) 0.5347(3) 0.3344(3) 0.049(2) Uani 1 1 d . . .
H29L H 0.7061 0.5069 0.3123 0.059 Uiso 1 1 calc R . .
C30L C 0.7467(3) 0.5575(3) 0.3661(3) 0.045(2) Uani 1 1 d . . .
C31L C 0.7440(4) 0.5970(4) 0.3969(3) 0.053(2) Uani 1 1 d . . .
H31L H 0.7713 0.6133 0.4188 0.064 Uiso 1 1 calc R . .
C32L C 0.7012(4) 0.6133(4) 0.3960(3) 0.056(2) Uani 1 1 d . . .
H32L H 0.6992 0.6404 0.4183 0.068 Uiso 1 1 calc R . .
N25L N 0.9922(3) 0.6173(3) 0.4931(2) 0.0513(18) Uani 1 1 d . . .
C33L C 0.9977(3) 0.5831(3) 0.4582(3) 0.053(2) Uani 1 1 d . . .
H33L H 1.0292 0.5751 0.4566 0.063 Uiso 1 1 calc R . .
C34L C 0.9607(4) 0.5608(4) 0.4266(3) 0.056(2) Uani 1 1 d . . .
H34L H 0.9659 0.5374 0.4027 0.068 Uiso 1 1 calc R . .
C35L C 0.9138(4) 0.5720(4) 0.4287(3) 0.059(2) Uani 1 1 d . . .
C36L C 0.9087(4) 0.6070(4) 0.4638(3) 0.069(3) Uani 1 1 d . . .
H36L H 0.8778 0.6160 0.4664 0.083 Uiso 1 1 calc R . .
C37L C 0.9488(4) 0.6283(4) 0.4945(3) 0.063(3) Uani 1 1 d . . .
H37L H 0.9452 0.6526 0.5184 0.075 Uiso 1 1 calc R . .
N40L N 0.6549(3) 0.6712(3) 0.3263(2) 0.0493(18) Uani 1 1 d . . .
C40L C 0.6560(4) 0.6550(4) 0.2845(3) 0.059(3) Uani 1 1 d . . .
H40L H 0.6301 0.6246 0.2699 0.071 Uiso 1 1 calc R . .
C41L C 0.6926(4) 0.6806(4) 0.2624(3) 0.060(3) Uani 1 1 d . . .
H41L H 0.6923 0.6676 0.2329 0.071 Uiso 1 1 calc R . .
C42L C 0.7308(3) 0.7257(3) 0.2823(3) 0.053(2) Uani 1 1 d . . .
C43L C 0.7283(3) 0.7433(3) 0.3249(3) 0.055(2) Uani 1 1 d . . .
H43L H 0.7526 0.7747 0.3400 0.066 Uiso 1 1 calc R . .
C44L C 0.6898(4) 0.7145(4) 0.3458(3) 0.060(3) Uani 1 1 d . . .
H44L H 0.6888 0.7266 0.3753 0.072 Uiso 1 1 calc R . .
N41L N 0.8060(3) 0.7980(3) 0.2814(2) 0.063(2) Uani 1 1 d . . .
N42L N 0.7712(3) 0.7346(3) 0.2179(2) 0.061(2) Uani 1 1 d . . .
N43L N 0.8448(3) 0.8066(3) 0.2169(2) 0.064(2) Uani 1 1 d . . .
C45L C 0.7709(4) 0.7535(4) 0.2600(3) 0.060(3) Uani 1 1 d . . .
C46L C 0.8090(4) 0.7623(4) 0.1988(3) 0.058(3) Uani 1 1 d . . .
C47L C 0.8413(4) 0.8215(4) 0.2587(3) 0.062(3) Uani 1 1 d . . .
N44L N 0.8099(3) 0.7117(3) 0.0658(2) 0.0534(19) Uani 1 1 d . . .
C48L C 0.7746(4) 0.6844(4) 0.0870(3) 0.064(3) Uani 1 1 d . . .
H48L H 0.7498 0.6535 0.0718 0.077 Uiso 1 1 calc R . .
C49L C 0.7727(4) 0.6988(4) 0.1297(3) 0.066(3) Uani 1 1 d . . .
H49L H 0.7471 0.6785 0.1442 0.079 Uiso 1 1 calc R . .
C50L C 0.8103(4) 0.7454(4) 0.1519(3) 0.060(3) Uani 1 1 d . . .
C51L C 0.8484(4) 0.7707(4) 0.1306(3) 0.059(3) Uani 1 1 d . . .
H51L H 0.8757 0.7997 0.1455 0.071 Uiso 1 1 calc R . .
C52L C 0.8473(4) 0.7543(4) 0.0871(3) 0.063(3) Uani 1 1 d . . .
H52L H 0.8732 0.7731 0.0721 0.075 Uiso 1 1 calc R . .
N45L N 0.9511(3) 0.9642(3) 0.3243(2) 0.0479(18) Uani 1 1 d . . .
C53L C 0.9529(4) 0.9471(3) 0.2819(3) 0.056(2) Uani 1 1 d . . .
H53L H 0.9785 0.9665 0.2670 0.067 Uiso 1 1 calc R . .
C54L C 0.9169(4) 0.9009(4) 0.2607(3) 0.065(3) Uani 1 1 d . . .
H54L H 0.9182 0.8891 0.2312 0.078 Uiso 1 1 calc R . .
C55L C 0.8797(4) 0.8722(4) 0.2812(3) 0.061(3) Uani 1 1 d . . .
C56L C 0.8787(3) 0.8900(4) 0.3245(3) 0.062(3) Uani 1 1 d . . .
H56L H 0.8538 0.8708 0.3400 0.074 Uiso 1 1 calc R . .
C57L C 0.9149(3) 0.9364(4) 0.3444(3) 0.056(2) Uani 1 1 d . . .
H57L H 0.9138 0.9488 0.3738 0.067 Uiso 1 1 calc R . .
N60L N 0.8888(3) 0.3750(3) 0.1494(2) 0.0467(17) Uani 1 1 d . . .
C60L C 0.8613(4) 0.3941(4) 0.1253(3) 0.056(2) Uani 1 1 d . . .
H60L H 0.8253 0.3774 0.1192 0.067 Uiso 1 1 calc R . .
C61L C 0.8848(3) 0.4382(4) 0.1090(3) 0.058(2) Uani 1 1 d . . .
H61L H 0.8650 0.4511 0.0917 0.070 Uiso 1 1 calc R . .
C62L C 0.9366(3) 0.4624(3) 0.1182(3) 0.048(2) Uani 1 1 d . . .
C63L C 0.9646(3) 0.4414(3) 0.1431(3) 0.049(2) Uani 1 1 d . . .
H63L H 1.0006 0.4576 0.1502 0.058 Uiso 1 1 calc R . .
C64L C 0.9401(3) 0.3978(4) 0.1572(3) 0.053(2) Uani 1 1 d . . .
H64L H 0.9597 0.3830 0.1730 0.064 Uiso 1 1 calc R . .
N61L N 1.0109(3) 0.5365(3) 0.1183(2) 0.0504(18) Uani 1 1 d . . .
N62L N 1.0024(3) 0.6035(3) 0.0849(2) 0.0524(19) Uani 1 1 d . . .
N63L N 0.9304(3) 0.5293(3) 0.0837(2) 0.0484(18) Uani 1 1 d . . .
C65L C 0.9602(4) 0.5113(3) 0.1050(3) 0.050(2) Uani 1 1 d . . .
C66L C 0.9530(4) 0.5768(4) 0.0735(3) 0.049(2) Uani 1 1 d . . .
C67L C 1.0302(3) 0.5811(3) 0.1063(3) 0.047(2) Uani 1 1 d . . .
N64L N 0.8578(3) 0.6475(3) 0.0186(2) 0.0520(19) Uani 1 1 d . . .
C68L C 0.8392(4) 0.6002(4) 0.0259(3) 0.059(3) Uani 1 1 d . . .
H68L H 0.8034 0.5825 0.0187 0.071 Uiso 1 1 calc R . .
C69L C 0.8681(4) 0.5757(4) 0.0430(3) 0.054(2) Uani 1 1 d . . .
H69L H 0.8525 0.5424 0.0490 0.065 Uiso 1 1 calc R . .
C70L C 0.9208(4) 0.5993(4) 0.0517(3) 0.051(2) Uani 1 1 d . . .
C71L C 0.9408(4) 0.6481(4) 0.0434(3) 0.056(2) Uani 1 1 d . . .
H71L H 0.9766 0.6661 0.0495 0.067 Uiso 1 1 calc R . .
C72L C 0.9090(4) 0.6705(4) 0.0261(3) 0.057(2) Uani 1 1 d . . .
H72L H 0.9235 0.7035 0.0193 0.068 Uiso 1 1 calc R . .
N65L N 1.1846(3) 0.6719(3) 0.1500(2) 0.0478(18) Uani 1 1 d . . .
C73L C 1.1552(4) 0.6889(4) 0.1260(3) 0.056(2) Uani 1 1 d . . .
H73L H 1.1693 0.7218 0.1189 0.067 Uiso 1 1 calc R . .
C74L C 1.1045(4) 0.6600(4) 0.1110(3) 0.058(2) Uani 1 1 d . . .
H74L H 1.0840 0.6736 0.0949 0.070 Uiso 1 1 calc R . .
C75L C 1.0844(3) 0.6111(3) 0.1200(3) 0.048(2) Uani 1 1 d . . .
C76L C 1.1156(3) 0.5938(4) 0.1434(3) 0.055(2) Uani 1 1 d . . .
H76L H 1.1029 0.5601 0.1494 0.066 Uiso 1 1 calc R . .
C77L C 1.1645(3) 0.6236(3) 0.1582(3) 0.049(2) Uani 1 1 d . . .
H77L H 1.1851 0.6104 0.1747 0.059 Uiso 1 1 calc R . .
N80L N 1.0449(3) 0.9727(3) 0.3639(2) 0.0437(17) Uani 1 1 d . . .
C80L C 1.0343(3) 0.9452(3) 0.3947(3) 0.044(2) Uani 1 1 d . . .
H80L H 1.0130 0.9540 0.4157 0.053 Uiso 1 1 calc R . .
C81L C 1.0530(3) 0.9053(3) 0.3968(2) 0.0418(19) Uani 1 1 d . . .
H81L H 1.0457 0.8870 0.4192 0.050 Uiso 1 1 calc R . .
C82L C 1.0835(3) 0.8913(3) 0.3649(3) 0.044(2) Uani 1 1 d . . .
C83L C 1.0949(3) 0.9204(3) 0.3345(3) 0.045(2) Uani 1 1 d . . .
H83L H 1.1166 0.9128 0.3134 0.054 Uiso 1 1 calc R . .
C84L C 1.0753(3) 0.9604(3) 0.3344(3) 0.047(2) Uani 1 1 d . . .
H84L H 1.0833 0.9800 0.3128 0.056 Uiso 1 1 calc R . .
N81L N 1.0950(3) 0.8238(3) 0.3991(2) 0.0469(17) Uani 1 1 d . . .
N82L N 1.1271(3) 0.8322(3) 0.3322(2) 0.0466(17) Uani 1 1 d . . .
N83L N 1.1363(3) 0.7654(3) 0.3659(2) 0.0471(17) Uani 1 1 d . . .
C85L C 1.1030(3) 0.8470(3) 0.3656(3) 0.047(2) Uani 1 1 d . . .
C86L C 1.1125(3) 0.7833(3) 0.3964(3) 0.047(2) Uani 1 1 d . . .
C87L C 1.1427(3) 0.7908(3) 0.3339(3) 0.045(2) Uani 1 1 d . . .
N84L N 1.0802(3) 0.7018(3) 0.4973(2) 0.0456(17) Uani 1 1 d . . .
C88L C 1.0639(4) 0.7437(4) 0.4970(3) 0.054(2) Uani 1 1 d . . .
H88L H 1.0448 0.7543 0.5190 0.064 Uiso 1 1 calc R . .
C89L C 1.0748(4) 0.7709(4) 0.4651(3) 0.054(2) Uani 1 1 d . . .
H89L H 1.0632 0.8001 0.4651 0.065 Uiso 1 1 calc R . .
C90L C 1.1028(3) 0.7557(4) 0.4327(3) 0.051(2) Uani 1 1 d . . .
C91L C 1.1195(3) 0.7139(4) 0.4333(3) 0.052(2) Uani 1 1 d . . .
H91L H 1.1386 0.7029 0.4114 0.063 Uiso 1 1 calc R . .
C92L C 1.1081(3) 0.6874(4) 0.4671(3) 0.051(2) Uani 1 1 d . . .
H92L H 1.1205 0.6589 0.4682 0.061 Uiso 1 1 calc R . .
N85L N 1.2186(3) 0.7411(3) 0.2293(2) 0.0522(19) Uani 1 1 d . . .
C93L C 1.2144(4) 0.7176(3) 0.2633(3) 0.055(2) Uani 1 1 d . . .
H93L H 1.2282 0.6898 0.2630 0.066 Uiso 1 1 calc R . .
C94L C 1.1908(4) 0.7335(4) 0.2976(3) 0.055(2) Uani 1 1 d . . .
H94L H 1.1892 0.7177 0.3215 0.066 Uiso 1 1 calc R . .
C95L C 1.1692(3) 0.7729(3) 0.2969(3) 0.050(2) Uani 1 1 d . . .
C96L C 1.1730(4) 0.7958(4) 0.2626(3) 0.055(2) Uani 1 1 d . . .
H96L H 1.1579 0.8225 0.2617 0.066 Uiso 1 1 calc R . .
C97L C 1.1984(4) 0.7801(3) 0.2297(3) 0.053(2) Uani 1 1 d . . .
H97L H 1.2021 0.7971 0.2064 0.064 Uiso 1 1 calc R . .
N10Y N 1.2926(3) 0.6988(3) 0.1264(3) 0.065(2) Uani 1 1 d . . .
N11Y N 1.3256(3) 0.7662(3) 0.2053(3) 0.067(2) Uani 1 1 d . . .
N20Y N 0.5596(3) 0.5827(3) 0.3981(3) 0.081(3) Uani 1 1 d . . .
N21Y N 0.5499(3) 0.6621(3) 0.3571(4) 0.080(3) Uani 1 1 d . . .
N30Y N 1.0262(3) 0.6043(3) 0.5790(2) 0.0503(18) Uani 1 1 d . . .
N31Y N 1.1135(3) 0.6916(3) 0.5850(2) 0.0476(17) Uani 1 1 d . . .
N40Y N 1.0646(3) 1.0877(3) 0.3941(2) 0.0496(18) Uani 1 1 d . . .
N41Y N 0.9702(3) 1.0788(3) 0.3510(3) 0.060(2) Uani 1 1 d . . .
N50Y N 0.8531(3) 0.2583(3) 0.1307(3) 0.071(2) Uani 1 1 d . . .
N51Y N 0.8149(3) 0.2599(3) 0.2104(3) 0.060(2) Uani 1 1 d . . .
N60Y N 0.8125(3) 0.6621(3) -0.0618(2) 0.063(2) Uani 1 1 d . . .
N61Y N 0.7641(3) 0.7282(3) -0.0145(2) 0.061(2) Uani 1 1 d . . .
C10Y C 1.3451(6) 0.7303(6) 0.1376(5) 0.110(5) Uiso 1 1 d . . .
H10C H 1.3667 0.7073 0.1305 0.132 Uiso 1 1 calc R . .
H10D H 1.3529 0.7553 0.1185 0.132 Uiso 1 1 calc R . .
C11Y C 1.3610(6) 0.7566(7) 0.1760(6) 0.132(6) Uiso 1 1 d . . .
H11C H 1.3847 0.7908 0.1737 0.158 Uiso 1 1 calc R . .
H11D H 1.3819 0.7387 0.1891 0.158 Uiso 1 1 calc R . .
C12Y C 1.2899(5) 0.6447(5) 0.1192(5) 0.107(4) Uiso 1 1 d . . .
H12D H 1.3121 0.6377 0.0970 0.160 Uiso 1 1 calc R . .
H12E H 1.2543 0.6230 0.1101 0.160 Uiso 1 1 calc R . .
H12F H 1.3016 0.6369 0.1455 0.160 Uiso 1 1 calc R . .
C13Y C 1.2710(5) 0.7111(5) 0.0874(4) 0.107(4) Uiso 1 1 d . . .
H13D H 1.2681 0.7462 0.0943 0.160 Uiso 1 1 calc R . .
H13E H 1.2369 0.6861 0.0777 0.160 Uiso 1 1 calc R . .
H13F H 1.2940 0.7091 0.0649 0.160 Uiso 1 1 calc R . .
C14Y C 1.3392(7) 0.7589(7) 0.2472(6) 0.140(6) Uiso 1 1 d . . .
H14D H 1.3697 0.7874 0.2607 0.211 Uiso 1 1 calc R . .
H14E H 1.3466 0.7258 0.2444 0.211 Uiso 1 1 calc R . .
H14F H 1.3104 0.7583 0.2646 0.211 Uiso 1 1 calc R . .
C15Y C 1.3292(6) 0.8225(6) 0.2078(5) 0.128(5) Uiso 1 1 d . . .
H15D H 1.3562 0.8447 0.2300 0.192 Uiso 1 1 calc R . .
H15E H 1.2961 0.8275 0.2146 0.192 Uiso 1 1 calc R . .
H15F H 1.3375 0.8319 0.1804 0.192 Uiso 1 1 calc R . .
C20Y C 0.5114(6) 0.5942(6) 0.3969(5) 0.123(5) Uiso 1 1 d . . .
H20C H 0.4862 0.5651 0.3770 0.148 Uiso 1 1 calc R . .
H20D H 0.4991 0.5941 0.4255 0.148 Uiso 1 1 calc R . .
C21Y C 0.5097(7) 0.6368(7) 0.3865(6) 0.136(6) Uiso 1 1 d . . .
H21C H 0.5133 0.6629 0.4131 0.164 Uiso 1 1 calc R . .
H21D H 0.4749 0.6301 0.3723 0.164 Uiso 1 1 calc R . .
C22Y C 0.5471(7) 0.5285(7) 0.3797(6) 0.142(6) Uiso 1 1 d . . .
H22D H 0.5780 0.5177 0.3819 0.213 Uiso 1 1 calc R . .
H22E H 0.5343 0.5222 0.3498 0.213 Uiso 1 1 calc R . .
H22F H 0.5205 0.5086 0.3950 0.213 Uiso 1 1 calc R . .
C23Y C 0.5814(6) 0.5963(6) 0.4431(5) 0.116(5) Uiso 1 1 d . . .
H23D H 0.5601 0.5719 0.4588 0.174 Uiso 1 1 calc R . .
H23E H 0.5818 0.6317 0.4557 0.174 Uiso 1 1 calc R . .
H23F H 0.6166 0.5943 0.4446 0.174 Uiso 1 1 calc R . .
C24Y C 0.5293(7) 0.6548(7) 0.3158(6) 0.133(6) Uiso 1 1 d . . .
H24D H 0.4972 0.6637 0.3159 0.199 Uiso 1 1 calc R . .
H24E H 0.5222 0.6184 0.3016 0.199 Uiso 1 1 calc R . .
H24F H 0.5539 0.6771 0.3005 0.199 Uiso 1 1 calc R . .
C25Y C 0.5682(5) 0.7170(5) 0.3743(4) 0.090(4) Uiso 1 1 d . . .
H25D H 0.5895 0.7346 0.3543 0.135 Uiso 1 1 calc R . .
H25E H 0.5889 0.7237 0.4014 0.135 Uiso 1 1 calc R . .
H25F H 0.5388 0.7302 0.3788 0.135 Uiso 1 1 calc R . .
C30Y C 1.0712(4) 0.6128(4) 0.6103(3) 0.059(2) Uiso 1 1 d . . .
H30C H 1.0590 0.5992 0.6357 0.071 Uiso 1 1 calc R . .
H30D H 1.0943 0.5938 0.5975 0.071 Uiso 1 1 calc R . .
C31Y C 1.0997(4) 0.6684(4) 0.6230(3) 0.063(3) Uiso 1 1 d . . .
H31C H 1.1316 0.6732 0.6410 0.075 Uiso 1 1 calc R . .
H31D H 1.0784 0.6865 0.6399 0.075 Uiso 1 1 calc R . .
C32Y C 0.9827(3) 0.6149(4) 0.6005(3) 0.057(2) Uiso 1 1 d . . .
H32D H 0.9545 0.6110 0.5792 0.086 Uiso 1 1 calc R . .
H32E H 0.9939 0.6505 0.6174 0.086 Uiso 1 1 calc R . .
H32F H 0.9708 0.5904 0.6192 0.086 Uiso 1 1 calc R . .
C33Y C 1.0088(4) 0.5488(4) 0.5566(3) 0.072(3) Uiso 1 1 d . . .
H33D H 1.0034 0.5266 0.5776 0.107 Uiso 1 1 calc R . .
H33E H 1.0352 0.5419 0.5386 0.107 Uiso 1 1 calc R . .
H33F H 0.9765 0.5413 0.5390 0.107 Uiso 1 1 calc R . .
C34Y C 1.1226(4) 0.7482(4) 0.5957(4) 0.079(3) Uiso 1 1 d . . .
H34D H 1.0901 0.7550 0.6017 0.119 Uiso 1 1 calc R . .
H34E H 1.1360 0.7635 0.5717 0.119 Uiso 1 1 calc R . .
H34F H 1.1476 0.7636 0.6208 0.119 Uiso 1 1 calc R . .
C35Y C 1.1616(4) 0.6804(4) 0.5693(3) 0.067(3) Uiso 1 1 d . . .
H35D H 1.1743 0.7006 0.5477 0.101 Uiso 1 1 calc R . .
H35E H 1.1533 0.6433 0.5569 0.101 Uiso 1 1 calc R . .
H35F H 1.1882 0.6900 0.5932 0.101 Uiso 1 1 calc R . .
C40Y C 1.0534(4) 1.1353(4) 0.3854(4) 0.073(3) Uiso 1 1 d . . .
H40C H 1.0710 1.1655 0.4085 0.088 Uiso 1 1 calc R . .
H40D H 1.0667 1.1428 0.3584 0.088 Uiso 1 1 calc R . .
C41Y C 0.9978(4) 1.1269(5) 0.3829(4) 0.086(3) Uiso 1 1 d . . .
H41C H 0.9904 1.1570 0.3747 0.103 Uiso 1 1 calc R . .
H41D H 0.9853 1.1238 0.4111 0.103 Uiso 1 1 calc R . .
C42Y C 1.0631(4) 1.0846(4) 0.4405(3) 0.063(3) Uiso 1 1 d . . .
H42D H 1.0890 1.1152 0.4578 0.095 Uiso 1 1 calc R . .
H42E H 1.0706 1.0532 0.4447 0.095 Uiso 1 1 calc R . .
H42F H 1.0288 1.0835 0.4492 0.095 Uiso 1 1 calc R . .
C43Y C 1.1187(4) 1.0908(4) 0.3821(3) 0.062(3) Uiso 1 1 d . . .
H43D H 1.1415 1.1266 0.3915 0.093 Uiso 1 1 calc R . .
H43E H 1.1178 1.0803 0.3512 0.093 Uiso 1 1 calc R . .
H43F H 1.1316 1.0676 0.3958 0.093 Uiso 1 1 calc R . .
C44Y C 0.9157(4) 1.0643(4) 0.3610(3) 0.069(3) Uiso 1 1 d . . .
H44D H 0.9014 1.0922 0.3581 0.104 Uiso 1 1 calc R . .
H44E H 0.9141 1.0587 0.3902 0.104 Uiso 1 1 calc R . .
H44F H 0.8957 1.0323 0.3412 0.104 Uiso 1 1 calc R . .
C45Y C 0.9703(5) 1.0875(5) 0.3067(4) 0.086(3) Uiso 1 1 d . . .
H45D H 0.9464 1.0571 0.2877 0.129 Uiso 1 1 calc R . .
H45E H 1.0051 1.0931 0.2977 0.129 Uiso 1 1 calc R . .
H45F H 0.9596 1.1181 0.3056 0.129 Uiso 1 1 calc R . .
C50Y C 0.8210(5) 0.2104(5) 0.1409(4) 0.089(4) Uiso 1 1 d . . .
H50C H 0.7847 0.2045 0.1305 0.107 Uiso 1 1 calc R . .
H50D H 0.8318 0.1811 0.1259 0.107 Uiso 1 1 calc R . .
C51Y C 0.8245(5) 0.2117(5) 0.1861(4) 0.096(4) Uiso 1 1 d . . .
H51C H 0.8591 0.2112 0.1957 0.115 Uiso 1 1 calc R . .
H51D H 0.7987 0.1805 0.1920 0.115 Uiso 1 1 calc R . .
C52Y C 0.8339(5) 0.2644(5) 0.0884(4) 0.094(4) Uiso 1 1 d . . .
H52D H 0.8485 0.2455 0.0658 0.141 Uiso 1 1 calc R . .
H52E H 0.8445 0.3012 0.0872 0.141 Uiso 1 1 calc R . .
H52F H 0.7963 0.2503 0.0845 0.141 Uiso 1 1 calc R . .
C53Y C 0.7596(5) 0.2530(5) 0.2075(4) 0.101(4) Uiso 1 1 d . . .
H53D H 0.7405 0.2168 0.2075 0.151 Uiso 1 1 calc R . .
H53E H 0.7494 0.2619 0.1811 0.151 Uiso 1 1 calc R . .
H53F H 0.7518 0.2757 0.2319 0.151 Uiso 1 1 calc R . .
C54Y C 0.8347(4) 0.2670(4) 0.2554(3) 0.075(3) Uiso 1 1 d . . .
H54D H 0.8213 0.2919 0.2734 0.112 Uiso 1 1 calc R . .
H54E H 0.8725 0.2802 0.2581 0.112 Uiso 1 1 calc R . .
H54F H 0.8236 0.2337 0.2643 0.112 Uiso 1 1 calc R . .
C55Y C 0.9048(5) 0.2558(5) 0.1267(4) 0.098(4) Uiso 1 1 d . . .
H55D H 0.9192 0.2518 0.1538 0.146 Uiso 1 1 calc R . .
H55E H 0.9264 0.2878 0.1193 0.146 Uiso 1 1 calc R . .
H55F H 0.9041 0.2260 0.1044 0.146 Uiso 1 1 calc R . .
C60Y C 0.7839(7) 0.6873(7) -0.0845(6) 0.150(7) Uiso 1 1 d . . .
H60C H 0.8088 0.7119 -0.0983 0.179 Uiso 1 1 calc R . .
H60D H 0.7606 0.6604 -0.1074 0.179 Uiso 1 1 calc R . .
C61Y C 0.7535(5) 0.7151(5) -0.0608(4) 0.102(4) Uiso 1 1 d . . .
H61C H 0.7168 0.6942 -0.0677 0.122 Uiso 1 1 calc R . .
H61D H 0.7582 0.7478 -0.0708 0.122 Uiso 1 1 calc R . .
C62Y C 0.7897(6) 0.6061(6) -0.0748(5) 0.115(5) Uiso 1 1 d . . .
H62D H 0.7529 0.5965 -0.0708 0.173 Uiso 1 1 calc R . .
H62E H 0.8067 0.5890 -0.0576 0.173 Uiso 1 1 calc R . .
H62F H 0.7940 0.5951 -0.1049 0.173 Uiso 1 1 calc R . .
C63Y C 0.8638(5) 0.6729(5) -0.0761(4) 0.100(4) Uiso 1 1 d . . .
H63D H 0.8797 0.6475 -0.0692 0.150 Uiso 1 1 calc R . .
H63E H 0.8850 0.7079 -0.0617 0.150 Uiso 1 1 calc R . .
H63F H 0.8615 0.6706 -0.1069 0.150 Uiso 1 1 calc R . .
C64Y C 0.7137(5) 0.7130(5) 0.0038(4) 0.091(4) Uiso 1 1 d . . .
H64D H 0.6964 0.7392 0.0025 0.136 Uiso 1 1 calc R . .
H64E H 0.7195 0.7107 0.0335 0.136 Uiso 1 1 calc R . .
H64F H 0.6920 0.6793 -0.0126 0.136 Uiso 1 1 calc R . .
C65Y C 0.7857(4) 0.7846(4) -0.0005(3) 0.087(4) Uiso 1 1 d . . .
H65D H 0.8229 0.7951 -0.0025 0.131 Uiso 1 1 calc R . .
H65E H 0.7789 0.7948 0.0291 0.131 Uiso 1 1 calc R . .
H65F H 0.7696 0.8016 -0.0186 0.131 Uiso 1 1 calc R . .
C10G C 0.3432(4) 0.2755(4) 0.2908(3) 0.129(9) Uiso 0.635(6) 1 d PRD A 1
H10G H 0.3090 0.2767 0.2927 0.155 Uiso 0.635(6) 1 calc PR A 1
C11G C 0.3636(8) 0.2734(6) 0.2513(5) 0.35(2) Uiso 0.635(6) 1 d PD A 1
H11G H 0.3432 0.2743 0.2272 0.416 Uiso 0.635(6) 1 calc PR A 1
C12G C 0.4145(8) 0.2701(8) 0.2466(7) 0.41(4) Uiso 0.635(6) 1 d PD A 1
H12G H 0.4268 0.2678 0.2193 0.490 Uiso 0.635(6) 1 calc PR A 1
C13G C 0.4456(6) 0.2702(8) 0.2811(6) 0.128(9) Uiso 0.635(6) 1 d PD A 1
C14G C 0.4225(7) 0.2716(8) 0.3212(4) 0.136(9) Uiso 0.635(6) 1 d PD A 1
C15G C 0.3736(7) 0.2757(8) 0.3285(4) 0.144(10) Uiso 0.635(6) 1 d PD A 1
C16G C 0.3542(8) 0.2753(9) 0.3682(7) 0.161(11) Uiso 0.635(6) 1 d PD A 1
H16G H 0.3208 0.2769 0.3737 0.193 Uiso 0.635(6) 1 calc PR A 1
C17G C 0.3894(11) 0.2723(13) 0.3978(8) 0.35(2) Uiso 0.635(6) 1 d PD A 1
H17G H 0.3783 0.2704 0.4253 0.416 Uiso 0.635(6) 1 calc PR A 1
C18G C 0.4408(11) 0.2718(14) 0.3927(8) 0.42(4) Uiso 0.635(6) 1 d PD A 1
H18G H 0.4621 0.2724 0.4170 0.507 Uiso 0.635(6) 1 calc PR A 1
C19G C 0.4611(7) 0.2703(11) 0.3535(7) 0.24(2) Uiso 0.635(6) 1 d PD A 1
C20G C 0.5070(7) 0.2657(8) 0.3312(7) 0.122(9) Uiso 0.635(6) 1 d PD A 1
H20G H 0.5381 0.2642 0.3442 0.146 Uiso 0.635(6) 1 calc PR A 1
C21G C 0.4966(7) 0.2640(10) 0.2880(7) 0.182(14) Uiso 0.635(6) 1 d PD A 1
H21G H 0.5189 0.2596 0.2666 0.218 Uiso 0.635(6) 1 calc PR A 1
O10C O 0.5252(14) 0.2592(15) 0.3064(12) 0.159(13) Uiso 0.365(6) 1 d P A 2
O11C O 0.3725(18) 0.1934(18) 0.3995(16) 0.215(18) Uiso 0.365(6) 1 d P A 2
O12C O 0.3483(16) 0.2062(17) 0.3287(14) 0.199(16) Uiso 0.365(6) 1 d P A 2
C30G C 0.3201(8) 0.1439(10) 0.2251(9) 0.211(12) Uiso 0.626(8) 1 d PD B 3
H30G H 0.3190 0.1783 0.2341 0.253 Uiso 0.626(8) 1 calc PR B 3
C31G C 0.3100(8) 0.1173(11) 0.1816(10) 0.24(2) Uiso 0.626(8) 1 d PD B 3
H31G H 0.3010 0.1364 0.1625 0.290 Uiso 0.626(8) 1 calc PR B 3
C32G C 0.3111(7) 0.0676(10) 0.1625(8) 0.134(9) Uiso 0.626(8) 1 d PD B 3
H32G H 0.3016 0.0542 0.1329 0.161 Uiso 0.626(8) 1 calc PR B 3
C33G C 0.3262(10) 0.0394(10) 0.1877(8) 0.185(14) Uiso 0.626(8) 1 d PD B 3
C34G C 0.3322(11) 0.0630(10) 0.2339(8) 0.239(19) Uiso 0.626(8) 1 d PD B 3
C35G C 0.3323(8) 0.1139(9) 0.2548(7) 0.134(9) Uiso 0.626(8) 1 d PD B 3
C36G C 0.3469(11) 0.1325(11) 0.2976(8) 0.211(12) Uiso 0.626(8) 1 d PD B 3
H36G H 0.3478 0.1663 0.3116 0.253 Uiso 0.626(8) 1 calc PR B 3
C37G C 0.3593(8) 0.0999(10) 0.3178(7) 0.127(9) Uiso 0.626(8) 1 d PD B 3
H37G H 0.3713 0.1120 0.3471 0.153 Uiso 0.626(8) 1 calc PR B 3
C38G C 0.3560(12) 0.0466(12) 0.2986(10) 0.26(2) Uiso 0.626(8) 1 d PD B 3
H38G H 0.3617 0.0255 0.3172 0.307 Uiso 0.626(8) 1 calc PR B 3
C39G C 0.3454(13) 0.0237(11) 0.2555(9) 0.37(4) Uiso 0.626(8) 1 d PD B 3
C40G C 0.3465(12) -0.0230(10) 0.2211(10) 0.236(19) Uiso 0.626(8) 1 d PD B 3
H40G H 0.3582 -0.0511 0.2247 0.283 Uiso 0.626(8) 1 calc PR B 3
C41G C 0.3264(11) -0.0150(10) 0.1833(9) 0.223(18) Uiso 0.626(8) 1 d PD B 3
H41G H 0.3144 -0.0410 0.1581 0.267 Uiso 0.626(8) 1 calc PR B 3
O30C O 0.3472(15) 0.1036(14) 0.1532(12) 0.173(14) Uiso 0.374(8) 1 d P B 4
O31C O 0.3628(14) 0.1577(15) 0.3521(13) 0.175(14) Uiso 0.374(8) 1 d P B 4
O32C O 0.3401(12) 0.1668(13) 0.2779(11) 0.143(11) Uiso 0.374(8) 1 d P B 4
C50G C 0.5856(12) 0.1674(13) 0.2167(8) 0.282(19) Uiso 0.676(7) 1 d PD C 5
H50G H 0.6046 0.1488 0.2287 0.339 Uiso 0.676(7) 1 calc PR C 5
C51G C 0.6099(13) 0.2179(14) 0.2088(9) 0.51(4) Uiso 0.676(7) 1 d PD C 5
H51G H 0.6460 0.2317 0.2167 0.611 Uiso 0.676(7) 1 calc PR C 5
C52G C 0.5869(11) 0.2498(11) 0.1908(8) 0.223(16) Uiso 0.676(7) 1 d PD C 5
H52G H 0.6066 0.2829 0.1864 0.267 Uiso 0.676(7) 1 calc PR C 5
C53G C 0.5345(10) 0.2304(11) 0.1798(9) 0.274(17) Uiso 0.676(7) 1 d PD C 5
C54G C 0.5069(10) 0.1784(10) 0.1880(9) 0.246(19) Uiso 0.676(7) 1 d PD C 5
C55G C 0.5294(11) 0.1454(12) 0.2055(9) 0.241(19) Uiso 0.676(7) 1 d PD C 5
C56G C 0.4974(14) 0.0980(13) 0.2107(12) 0.282(19) Uiso 0.676(7) 1 d PD C 5
H56G H 0.5106 0.0763 0.2245 0.339 Uiso 0.676(7) 1 calc PR C 5
C57G C 0.4472(15) 0.0830(14) 0.1960(13) 0.51(4) Uiso 0.676(7) 1 d PD C 5
H57G H 0.4262 0.0496 0.1984 0.611 Uiso 0.676(7) 1 calc PR C 5
C58G C 0.4235(13) 0.1146(11) 0.1767(10) 0.22(2) Uiso 0.676(7) 1 d PD C 5
H58G H 0.3877 0.1012 0.1676 0.263 Uiso 0.676(7) 1 calc PR C 5
C59G C 0.4510(11) 0.1643(11) 0.1709(10) 0.274(17) Uiso 0.676(7) 1 d PD C 5
C60G C 0.4459(9) 0.2114(10) 0.1552(8) 0.157(10) Uiso 0.676(7) 1 d PD C 5
H60G H 0.4153 0.2150 0.1431 0.188 Uiso 0.676(7) 1 calc PR C 5
C61G C 0.4945(10) 0.2481(10) 0.1618(8) 0.186(13) Uiso 0.676(7) 1 d PD C 5
H61G H 0.5012 0.2815 0.1552 0.224 Uiso 0.676(7) 1 calc PR C 5
O50C O 0.663(2) 0.299(2) 0.312(2) 0.27(3) Uiso 0.324(7) 1 d P C 49
O51C O 0.4506(19) 0.1342(19) 0.1823(15) 0.161(16) Uiso 0.324(7) 1 d P C 49
O52C O 0.4735(18) 0.0852(16) 0.2099(14) 0.151(14) Uiso 0.324(7) 1 d P C 49
C70G C 0.9657(10) 0.5485(9) 0.2316(7) 0.212(14) Uiso 0.744(8) 1 d PD D 6
H70G H 0.9811 0.5319 0.2490 0.255 Uiso 0.744(8) 1 calc PR D 6
C71G C 0.9129(10) 0.5291(9) 0.2149(7) 0.184(12) Uiso 0.744(8) 1 d PD D 6
H71G H 0.8945 0.4968 0.2216 0.220 Uiso 0.744(8) 1 calc PR D 6
C72G C 0.8830(12) 0.5493(11) 0.1901(8) 0.48(3) Uiso 0.744(8) 1 d PD D 6
H72G H 0.8475 0.5316 0.1818 0.578 Uiso 0.744(8) 1 calc PR D 6
C73G C 0.9075(10) 0.5959(11) 0.1785(9) 0.311(18) Uiso 0.744(8) 1 d PD D 6
C74G C 0.9626(8) 0.6176(9) 0.1945(7) 0.163(10) Uiso 0.744(8) 1 d PD D 6
C75G C 0.9941(10) 0.5978(10) 0.2187(9) 0.248(18) Uiso 0.744(8) 1 d PD D 6
C76G C 1.0447(10) 0.6259(12) 0.2324(9) 0.245(17) Uiso 0.744(8) 1 d PD D 6
H76G H 1.0663 0.6135 0.2485 0.294 Uiso 0.744(8) 1 calc PR D 6
C77G C 1.0610(10) 0.6719(11) 0.2213(9) 0.203(13) Uiso 0.744(8) 1 d PD D 6
H77G H 1.0950 0.6932 0.2320 0.243 Uiso 0.744(8) 1 calc PR D 6
C78G C 1.0325(12) 0.6922(13) 0.1949(11) 0.48(3) Uiso 0.744(8) 1 d PD D 6
H78G H 1.0495 0.7245 0.1877 0.578 Uiso 0.744(8) 1 calc PR D 6
C79G C 0.9807(11) 0.6674(11) 0.1790(9) 0.311(18) Uiso 0.744(8) 1 d PD D 6
C80G C 0.9358(11) 0.6757(11) 0.1544(9) 0.225(15) Uiso 0.744(8) 1 d PD D 6
H80G H 0.9369 0.7042 0.1414 0.270 Uiso 0.744(8) 1 calc PR D 6
C81G C 0.8927(10) 0.6323(11) 0.1549(9) 0.219(15) Uiso 0.744(8) 1 d PD D 6
H81G H 0.8591 0.6269 0.1422 0.263 Uiso 0.744(8) 1 calc PR D 6
C10F C 1.0745(10) 0.5634(9) 0.0089(8) 0.257(14) Uiso 1 1 d D . 7
C11F C 1.0666(7) 0.5167(9) 0.0261(6) 0.242(12) Uiso 1 1 d D E 7
C12F C 1.0130(5) 0.4876(5) 0.0110(5) 0.144(6) Uiso 1 1 d D . 7
C13F C 1.0028(9) 0.4405(8) 0.0282(7) 0.216(11) Uiso 1 1 d D E 7
C14F C 0.9513(9) 0.4113(10) 0.0131(10) 0.292(16) Uiso 1 1 d D . 7
C15F C 1.0883(10) 0.4870(13) 0.0510(10) 0.158(14) Uiso 0.50 1 d PD E 7
C16F C 1.0508(12) 0.4420(12) 0.0517(11) 0.171(16) Uiso 0.50 1 d PD E 7
C20F C 0.5613(8) 0.0780(8) -0.0030(6) 0.167(8) Uiso 1 1 d D . 8
C21F C 0.5046(9) 0.0654(9) -0.0155(6) 0.226(11) Uiso 1 1 d D F 8
C22F C 0.4873(7) 0.0119(7) -0.0072(5) 0.158(7) Uiso 1 1 d D . 8
C23F C 0.4297(8) -0.0066(8) -0.0203(7) 0.185(9) Uiso 1 1 d D F 8
C24F C 0.4131(8) -0.0568(8) -0.0104(6) 0.152(7) Uiso 1 1 d D . 8
C25F C 0.4596(13) 0.0770(11) -0.0293(11) 0.163(15) Uiso 0.50 1 d PD F 8
C26F C 0.4171(11) 0.0364(13) -0.0317(11) 0.167(15) Uiso 0.50 1 d PD F 8
N10F N 0.1064(9) 0.4525(9) 0.1862(7) 0.30(3) Uiso 0.50 1 d PD G 9
O11F O 0.0962(8) 0.4993(8) 0.2087(7) 0.145(8) Uiso 0.50 1 d PD G 9
O12F O 0.1588(11) 0.4538(11) 0.1770(11) 0.220(14) Uiso 0.50 1 d PD G 9
O13F O 0.0644(11) 0.4042(11) 0.1725(12) 0.263(17) Uiso 0.50 1 d PD G 9
O14F O 0.0137(17) 0.3506(18) 0.0822(15) 0.279(19) Uiso 0.50 1 d P H 9
O15F O 0.1826(18) 0.5060(17) 0.1129(15) 0.283(19) Uiso 0.50 1 d P I 9
N16F N 0.0966(14) 0.4463(15) 0.1026(12) 0.24(2) Uiso 0.50 1 d PD J 10
O17F O 0.121(3) 0.436(3) 0.140(2) 0.56(6) Uiso 0.50 1 d PD J 10
O18F O 0.1293(14) 0.4796(13) 0.0779(12) 0.233(15) Uiso 0.50 1 d PD J 10
O19F O 0.0531(14) 0.4050(15) 0.0777(12) 0.237(15) Uiso 0.50 1 d PD J 10
N10A N 0.0429(5) 0.9967(6) 0.5237(4) 0.171(6) Uiso 1 1 d D . .
O11A O 0.0332(7) 0.9560(6) 0.4942(5) 0.243(8) Uiso 1 1 d D . .
O12A O 0.0286(7) 1.0324(6) 0.5180(6) 0.268(9) Uiso 1 1 d D . .
O13A O 0.0629(4) 0.9963(4) 0.5555(3) 0.121(3) Uiso 1 1 d D . .
N15B N 0.2396(11) 0.8602(9) 0.1347(9) 0.146(11) Uiso 0.494(13) 1 d PD K 4
O16B O 0.2386(11) 0.8158(9) 0.1375(10) 0.132(5) Uiso 0.494(13) 1 d PD K 4
O17B O 0.2051(12) 0.8620(12) 0.1094(10) 0.148(6) Uiso 0.494(13) 1 d PD K 4
O18B O 0.2701(13) 0.9002(11) 0.1564(11) 0.253(18) Uiso 0.494(13) 1 d PD K 4
O19B O 0.1146(13) 0.8029(13) 0.1579(11) 0.197(13) Uiso 0.494(13) 1 d P K 4
N15A N 0.1902(10) 0.8352(10) 0.1282(9) 0.143(11) Uiso 0.506(13) 1 d PD K 3
O16A O 0.2250(10) 0.8142(10) 0.1288(10) 0.132(5) Uiso 0.506(13) 1 d PD K 3
O17A O 0.1898(11) 0.8604(11) 0.0999(10) 0.148(6) Uiso 0.506(13) 1 d PD K 3
O18A O 0.1473(9) 0.8134(9) 0.1396(8) 0.152(9) Uiso 0.506(13) 1 d PD K 3
O19A O 0.3099(14) 0.8632(13) 0.1040(11) 0.220(15) Uiso 0.506(13) 1 d P K 3
N20A N 0.7982(6) 0.4129(6) 0.3947(5) 0.077(5) Uiso 0.531(7) 1 d PD L 11
O21A O 0.7532(5) 0.4033(6) 0.3998(5) 0.075(4) Uiso 0.531(7) 1 d PD L 11
O22A O 0.8120(6) 0.3917(6) 0.3625(5) 0.092(5) Uiso 0.531(7) 1 d PD L 11
O23A O 0.8281(6) 0.4449(7) 0.4241(5) 0.114(6) Uiso 0.531(7) 1 d PD L 11
O24A O 0.7323(9) 0.3154(9) 0.3084(8) 0.148(8) Uiso 0.531(7) 1 d P L 11
N25A N 0.8810(15) 0.4782(11) 0.5319(8) 0.178(15) Uiso 0.531(7) 1 d PD L 11
O26A O 0.8794(11) 0.5064(8) 0.5059(7) 0.127(10) Uiso 0.531(7) 1 d PD L 11
O27A O 0.8697(12) 0.4880(11) 0.5688(8) 0.208(12) Uiso 0.531(7) 1 d PD L 11
O28A O 0.8896(10) 0.4359(9) 0.5192(8) 0.139(10) Uiso 0.531(7) 1 d PD L 11
N55A N 0.3261(8) 0.6297(8) 0.7399(6) 0.096(6) Uiso 0.531(7) 1 d PD L 11
O56A O 0.3260(14) 0.5843(9) 0.7359(10) 0.244(15) Uiso 0.531(7) 1 d PD L 11
O57A O 0.3155(11) 0.6466(10) 0.7749(7) 0.202(12) Uiso 0.531(7) 1 d PD L 11
O58A O 0.319(2) 0.6481(18) 0.7090(10) 0.38(2) Uiso 0.531(7) 1 d PD L 11
N20B N 0.7655(17) 0.3721(13) 0.3557(8) 0.26(2) Uiso 0.469(7) 1 d PD L 12
O21B O 0.7512(9) 0.3756(10) 0.3925(7) 0.124(8) Uiso 0.469(7) 1 d PD L 12
O22B O 0.747(2) 0.3956(18) 0.3331(13) 0.38(2) Uiso 0.469(7) 1 d PD L 12
O23B O 0.7707(9) 0.3321(8) 0.3344(7) 0.117(7) Uiso 0.469(7) 1 d PD L 12
N25B N 0.8806(5) 0.4607(5) 0.4917(4) 0.047(4) Uiso 0.469(7) 1 d PD L 12
O26B O 0.8851(12) 0.5006(9) 0.5194(8) 0.115(9) Uiso 0.469(7) 1 d PD L 12
O27B O 0.8915(5) 0.4253(5) 0.5032(5) 0.049(4) Uiso 0.469(7) 1 d PD L 12
O28B O 0.8613(5) 0.4561(5) 0.4560(4) 0.069(4) Uiso 0.469(7) 1 d PD L 12
O29B O 0.8915(6) 0.4793(6) 0.6031(5) 0.079(5) Uiso 0.469(7) 1 d P L 12
N30A N 0.2951(13) 0.8871(9) 0.9122(7) 0.307(14) Uiso 1 1 d D M 13
O31A O 0.2905(7) 0.8600(7) 0.9401(6) 0.233(7) Uiso 1 1 d D M 13
O32A O 0.2900(8) 0.9304(7) 0.9222(6) 0.237(8) Uiso 1 1 d D M 13
O33A O 0.3001(8) 0.8655(7) 0.8754(6) 0.260(9) Uiso 1 1 d D M 13
N35A N 0.7984(11) 0.8783(11) 0.4014(11) 0.134(13) Uiso 0.371(10) 1 d PD N 14
O36A O 0.8339(15) 0.9196(12) 0.4171(16) 0.253(11) Uiso 0.371(10) 1 d PD N 14
O37A O 0.8083(10) 0.8410(10) 0.4103(9) 0.125(10) Uiso 0.371(10) 1 d PD N 14
O38A O 0.7566(13) 0.8829(15) 0.3917(15) 0.22(2) Uiso 0.371(10) 1 d PD N 14
O39A O 0.9246(15) 0.8737(14) 0.4337(12) 0.167(14) Uiso 0.371(10) 1 d P N 14
O36B O 0.8830(13) 0.8874(12) 0.4404(10) 0.253(11) Uiso 0.629(10) 1 d P N 15
N40A N 0.0294(5) 0.6901(5) 0.7481(4) 0.128(4) Uiso 1 1 d D O 16
O41A O 0.0228(4) 0.6648(4) 0.7748(3) 0.128(3) Uiso 1 1 d D O 16
O42A O 0.0276(4) 0.6683(4) 0.7098(3) 0.120(3) Uiso 1 1 d D O 16
O43A O 0.0376(8) 0.7372(6) 0.7609(6) 0.258(9) Uiso 1 1 d D O 16
N45A N 0.0865(6) 0.0721(6) 0.2604(5) 0.159(6) Uiso 1 1 d D P 17
O46A O 0.0936(7) 0.1177(6) 0.2786(5) 0.217(7) Uiso 1 1 d D P 17
O47A O 0.0756(6) 0.0659(6) 0.2193(5) 0.202(6) Uiso 1 1 d D P 17
O48A O 0.0668(6) 0.0320(6) 0.2708(5) 0.184(5) Uiso 1 1 d D P 17
N50A N 0.2820(7) 0.6380(8) 0.8700(6) 0.133(7) Uiso 0.676(7) 1 d PD C 5
O51A O 0.3202(6) 0.6461(6) 0.8956(5) 0.119(5) Uiso 0.676(7) 1 d PD C 5
O52A O 0.2647(6) 0.6742(8) 0.8688(7) 0.118(4) Uiso 0.676(7) 1 d PD C 5
O53A O 0.2555(8) 0.5905(8) 0.8561(7) 0.179(8) Uiso 0.676(7) 1 d PD C 5
N50B N 0.3025(12) 0.6774(15) 0.8570(11) 0.132(15) Uiso 0.324(7) 1 d PD C 6
O51B O 0.3197(12) 0.6658(14) 0.8888(11) 0.119(5) Uiso 0.324(7) 1 d PD C 6
O52B O 0.2591(12) 0.6822(17) 0.8603(14) 0.118(4) Uiso 0.324(7) 1 d PD C 6
O53B O 0.3327(18) 0.704(3) 0.8357(18) 0.31(3) Uiso 0.324(7) 1 d PD C 6
O54B O 0.2303(18) 0.5421(19) 0.8496(15) 0.189(18) Uiso 0.324(7) 1 d P C 6
N60A N 0.7993(7) 0.3654(7) 0.6165(6) 0.178(7) Uiso 1 1 d D Q 21
O61A O 0.8272(5) 0.3779(5) 0.5891(4) 0.176(5) Uiso 1 1 d D Q 21
O62A O 0.7743(6) 0.3214(6) 0.6178(5) 0.216(7) Uiso 1 1 d D Q 21
O63A O 0.8106(10) 0.3990(8) 0.6511(6) 0.324(12) Uiso 1 1 d D Q 21
N65A N 0.3010(11) 0.2863(11) 0.1668(12) 0.147(15) Uiso 0.365(6) 1 d PD A 2
O66A O 0.2812(19) 0.2390(11) 0.1535(18) 0.27(3) Uiso 0.365(6) 1 d PD A 2
O67A O 0.2704(6) 0.3070(7) 0.1833(6) 0.059(5) Uiso 0.365(6) 1 d PD A 2
O68A O 0.3390(9) 0.3155(12) 0.1537(9) 0.124(10) Uiso 0.365(6) 1 d PD A 2
O69A O 0.1468(12) 0.2047(12) 0.1511(10) 0.138(11) Uiso 0.365(6) 1 d P A 2
O66B O 0.3517(10) 0.3690(10) 0.1470(8) 0.204(10) Uiso 0.635(6) 1 d P A 1
O67B O 0.2329(10) 0.2080(10) 0.1494(8) 0.194(9) Uiso 0.635(6) 1 d P A 1
O68B O 0.322(2) 0.266(2) 0.1423(17) 0.37(2) Uiso 0.635(6) 1 d P A 1
O69B O 0.3006(15) 0.3398(15) 0.1704(12) 0.288(16) Uiso 0.635(6) 1 d P A 1
N70A N 0.2454(7) 0.8565(7) 0.4017(6) 0.180(7) Uiso 1 1 d D R 25
O71A O 0.2698(8) 0.8301(7) 0.3814(6) 0.256(9) Uiso 1 1 d D . 25
O72A O 0.2463(6) 0.8962(6) 0.3920(5) 0.197(6) Uiso 1 1 d D R 25
O73A O 0.2260(7) 0.8427(7) 0.4331(5) 0.228(7) Uiso 1 1 d D R 25
N75A N 0.8021(9) 0.6110(13) 0.5640(8) 0.196(13) Uiso 0.580(9) 1 d PD S 26
O76A O 0.8427(7) 0.6015(8) 0.5541(6) 0.124(6) Uiso 0.580(9) 1 d PD S 26
O77A O 0.7819(11) 0.6219(14) 0.5325(9) 0.231(11) Uiso 0.580(9) 1 d PD S 26
O78A O 0.7699(5) 0.5985(5) 0.5888(4) 0.081(4) Uiso 0.580(9) 1 d PD S 26
N75B N 0.8050(15) 0.6426(18) 0.5053(15) 0.231(11) Uiso 0.420(9) 1 d PD S 27
O76B O 0.8311(18) 0.6267(17) 0.5289(14) 0.231(11) Uiso 0.420(9) 1 d PD S 27
O77B O 0.8272(18) 0.6757(18) 0.4844(15) 0.26(2) Uiso 0.420(9) 1 d PD S 27
O78B O 0.762(2) 0.645(5) 0.517(4) 0.79(13) Uiso 0.420(9) 1 d PD S 27
O79B O 0.8487(10) 0.5695(12) 0.5630(9) 0.138(10) Uiso 0.420(9) 1 d P S 27
N80A N 0.9733(6) 0.7424(6) 0.6121(5) 0.049(5) Uiso 0.445(11) 1 d PD T 30
O81A O 0.9373(9) 0.7568(11) 0.6246(9) 0.135(7) Uiso 0.445(11) 1 d PD T 30
O82A O 0.9766(9) 0.7292(9) 0.5741(5) 0.083(4) Uiso 0.445(11) 1 d PD T 30
O83A O 1.0060(7) 0.7463(8) 0.6423(6) 0.102(7) Uiso 0.445(11) 1 d PD T 30
O84A O 0.8860(13) 0.7404(12) 0.5295(11) 0.177(12) Uiso 0.445(11) 1 d P T 30
N80B N 0.9524(9) 0.7339(17) 0.5702(9) 0.18(2) Uiso 0.437(12) 1 d PD U 31
O81B O 0.9277(9) 0.7377(11) 0.6020(10) 0.135(7) Uiso 0.437(12) 1 d PD U 31
O82B O 0.9983(7) 0.7386(8) 0.5796(6) 0.083(4) Uiso 0.437(12) 1 d PD U 31
O83B O 0.9414(14) 0.7458(17) 0.5365(11) 0.24(2) Uiso 0.437(12) 1 d PD U 31
O84B O 0.9893(11) 0.8475(12) 0.4704(9) 0.141(10) Uiso 0.437(12) 1 d P U 31
O85B O 0.0458(12) 0.8603(13) 0.5239(10) 0.157(8) Uiso 0.437(12) 1 d P U 31
N85A N 0.9646(10) 0.7893(10) 0.5012(8) 0.092(9) Uiso 0.367(10) 1 d PD V 32
O86A O 0.9906(12) 0.8056(12) 0.5353(8) 0.157(8) Uiso 0.367(10) 1 d PD V 32
O87A O 0.9688(10) 0.8176(11) 0.4770(8) 0.111(9) Uiso 0.367(10) 1 d PD V 32
O88A O 0.9278(15) 0.7496(14) 0.5000(14) 0.24(2) Uiso 0.367(10) 1 d PD V 32
O89A O 0.9782(12) 0.7645(11) 0.6498(9) 0.119(10) Uiso 0.367(10) 1 d P V 32
N90A N 0.3114(13) 0.1672(8) 0.5318(9) 0.197(13) Uiso 0.586(10) 1 d PD W 35
O91A O 0.3259(14) 0.1865(11) 0.5003(9) 0.265(16) Uiso 0.586(10) 1 d PD W 35
O92A O 0.2971(6) 0.1213(6) 0.5283(5) 0.109(6) Uiso 0.586(10) 1 d PD W 35
O93A O 0.326(2) 0.1927(14) 0.5688(10) 0.41(3) Uiso 0.586(10) 1 d PD W 35
O96A O 0.4443(10) 0.2299(10) 0.4927(8) 0.152(8) Uiso 0.586(10) 1 d P W 35
O97A O 0.4303(8) 0.7034(8) 0.4257(7) 0.143(7) Uiso 0.586(10) 1 d P W 35
O98A O 0.4841(10) 0.3320(10) 0.4847(8) 0.142(10) Uiso 0.586(10) 1 d P W 35
N90B N 0.4280(13) 0.2502(15) 0.5072(18) 0.178(19) Uiso 0.414(10) 1 d PD W 36
O91B O 0.4038(14) 0.2805(14) 0.5037(13) 0.205(16) Uiso 0.414(10) 1 d PD W 36
O92B O 0.4757(14) 0.268(3) 0.509(3) 0.45(5) Uiso 0.414(10) 1 d PD W 36
O93B O 0.405(2) 0.2053(16) 0.510(2) 0.34(3) Uiso 0.414(10) 1 d PD W 36
O94B O 0.542(3) 0.323(3) 0.540(2) 0.38(4) Uiso 0.414(10) 1 d P . 36
O95B O 0.4847(15) 0.3511(15) 0.4770(12) 0.152(15) Uiso 0.414(10) 1 d P W 36
N10N N 0.5791(13) 0.5866(10) 0.5543(14) 0.221(19) Uiso 0.506(12) 1 d PD X 2
O11N O 0.5881(9) 0.6342(9) 0.5597(7) 0.136(8) Uiso 0.506(12) 1 d PD X 2
O12N O 0.6122(16) 0.5683(14) 0.5660(15) 0.29(2) Uiso 0.506(12) 1 d PD X 2
O13N O 0.5337(14) 0.5587(18) 0.550(3) 0.50(5) Uiso 0.506(12) 1 d PD X 2
N15N N 0.5350(10) 0.5116(9) 0.5292(8) 0.155(11) Uiso 0.50 1 d PD Y 1
O16N O 0.5044(8) 0.5344(8) 0.5188(7) 0.126(7) Uiso 0.50 1 d PD . 1
O17N O 0.5316(8) 0.4676(8) 0.5109(7) 0.136(7) Uiso 0.50 1 d PD . 1
O18N O 0.5636(6) 0.5302(6) 0.5617(5) 0.091(5) Uiso 0.50 1 d PD Y 1
N20N N 0.297(3) 0.146(3) 0.9844(8) 0.35(2) Uiso 0.508(16) 1 d PD Z 42
O21N O 0.3193(8) 0.1642(8) 0.9549(7) 0.130(8) Uiso 0.508(16) 1 d PD Z 42
O22N O 0.2604(12) 0.1057(11) 0.9759(10) 0.217(15) Uiso 0.508(16) 1 d PD Z 42
O23N O 0.3168(13) 0.1667(14) 1.0214(8) 0.199(9) Uiso 0.508(16) 1 d PD Z 42
O24N O 0.4008(10) 0.2533(12) 0.9626(9) 0.152(10) Uiso 0.508(16) 1 d P Z 42
N25N N 0.3434(15) 0.1858(14) 1.0032(10) 0.199(18) Uiso 0.492(16) 1 d PD Z 43
O26N O 0.317(3) 0.148(2) 0.9767(13) 0.35(2) Uiso 0.492(16) 1 d PD Z 43
O27N O 0.3736(12) 0.2202(12) 0.9872(9) 0.197(14) Uiso 0.492(16) 1 d PD Z 43
O28N O 0.3350(13) 0.1926(13) 1.0415(9) 0.199(9) Uiso 0.492(16) 1 d PD Z 43
O29N O 0.2201(10) 0.0847(10) 0.9574(8) 0.148(10) Uiso 0.492(16) 1 d P Z 43
N30N N 0.7174(8) 0.2009(8) 0.3110(6) 0.111(7) Uiso 0.567(12) 1 d PD . .
O31N O 0.7392(7) 0.2316(7) 0.3441(5) 0.119(6) Uiso 0.567(12) 1 d PD . .
O32N O 0.7364(15) 0.1659(13) 0.2975(12) 0.33(2) Uiso 0.567(12) 1 d PD . .
O33N O 0.6805(11) 0.2061(14) 0.2898(10) 0.281(18) Uiso 0.567(12) 1 d PD . .
N40N N 0.6760(16) 0.656(2) 0.5444(13) 0.45(6) Uiso 0.420(9) 1 d PD S 44
O41N O 0.6287(16) 0.647(3) 0.5447(19) 0.37(4) Uiso 0.420(9) 1 d PD S 44
O42N O 0.6986(14) 0.6395(15) 0.5698(11) 0.212(16) Uiso 0.420(9) 1 d PD S 44
O43N O 0.6940(17) 0.6582(17) 0.5099(11) 0.245(19) Uiso 0.420(9) 1 d PD S 44
N50N N 0.6715(15) 0.7495(14) 0.1078(11) 0.24(2) Uiso 0.541(16) 1 d PD A 45
O51N O 0.7098(13) 0.7833(13) 0.0998(9) 0.192(12) Uiso 0.541(16) 1 d PD A 45
O52N O 0.652(3) 0.709(2) 0.0812(16) 0.53(5) Uiso 0.541(16) 1 d PD A 45
O53N O 0.6660(17) 0.7492(17) 0.1459(12) 0.33(3) Uiso 0.541(16) 1 d PD A 45
O56N O 0.7407(9) 0.8101(8) 0.1034(6) 0.100(7) Uiso 0.459(16) 1 d P A 46
N90N N 0.5182(7) 0.5193(14) 0.2546(8) 0.331(16) Uiso 1 1 d D B 47
O91N O 0.5621(6) 0.5322(6) 0.2708(5) 0.179(5) Uiso 1 1 d D B 47
O92N O 0.5167(11) 0.5017(14) 0.2160(7) 0.427(19) Uiso 1 1 d D B 47
O93N O 0.4800(8) 0.5206(9) 0.2747(7) 0.296(10) Uiso 1 1 d D B 47
N10G N 0.944(3) 0.768(2) 0.3530(18) 0.45(3) Uiso 0.465(18) 1 d PD C 50
O11G O 0.957(4) 0.789(4) 0.322(2) 0.45(3) Uiso 0.465(18) 1 d PD C 50
O12G O 0.967(3) 0.739(3) 0.360(3) 0.45(3) Uiso 0.465(18) 1 d PD C 50
O13G O 0.923(3) 0.790(3) 0.382(2) 0.45(3) Uiso 0.465(18) 1 d PD C 50
O15G O 0.8151(7) 0.6419(7) 0.2943(6) 0.245(8) Uiso 1 1 d . D 51
O16G O 0.0152(11) 0.7294(11) 0.3081(9) 0.357(13) Uiso 1 1 d . E 51
O20G O 0.8795(14) 0.7217(15) 0.2587(12) 0.261(18) Uiso 0.535(18) 1 d P C 52
O21G O 0.852(2) 0.715(2) 0.3783(16) 0.34(3) Uiso 0.535(18) 1 d P C 52
O22G O 0.932(2) 0.7125(19) 0.4035(17) 0.34(3) Uiso 0.535(18) 1 d P C 52
O23G O 0.967(2) 0.796(2) 0.2984(18) 0.33(3) Uiso 0.535(18) 1 d P C 52
O30G O 0.9891(9) 0.6653(9) 0.3648(7) 0.289(10) Uiso 1 1 d . F 53
O31G O 0.7520(7) 0.5632(7) 0.0993(6) 0.248(8) Uiso 1 1 d . G 53
O32G O 0.6880(9) 0.5885(9) 0.1649(7) 0.294(10) Uiso 1 1 d . H 53
O33G O 0.6367(14) 0.6273(14) 0.1457(12) 0.234(15) Uiso 0.50 1 d P I 53
O100 O 0.1407(3) 0.8627(3) 0.5564(3) 0.096(2) Uiso 1 1 d . . .
O101 O 0.3794(4) 0.5283(4) 0.4133(3) 0.114(3) Uiso 1 1 d . . .
O102 O 0.1995(4) 0.8020(4) 0.5198(3) 0.112(3) Uiso 1 1 d . . .
O103 O 0.4264(4) 0.6150(4) 0.4682(4) 0.134(4) Uiso 1 1 d . . .
O104 O 0.9865(4) 0.5118(4) 0.6572(3) 0.128(3) Uiso 1 1 d . . .
O105 O 0.3813(5) 0.5449(5) 0.3320(4) 0.161(4) Uiso 1 1 d . . .
O106 O 0.7503(5) 0.2395(5) 0.5517(4) 0.161(4) Uiso 1 1 d . . .
O107 O 0.8026(6) 0.1060(7) 0.3681(5) 0.186(6) Uiso 1 1 d . . .
O108 O 0.6698(5) 0.2245(5) 0.4946(4) 0.154(4) Uiso 1 1 d . . .
O116 O 0.1932(7) 0.2109(7) 0.4418(6) 0.230(7) Uiso 1 1 d . . .
O117 O 0.3990(7) 0.9227(7) 0.3025(6) 0.247(8) Uiso 1 1 d . . .
O119 O 0.9725(6) 0.5490(6) 0.7412(5) 0.196(6) Uiso 1 1 d . . .
O120 O 0.7246(6) 0.1875(7) 0.4132(5) 0.219(7) Uiso 1 1 d . . .
O121 O 0.6731(5) 0.7163(5) 0.4601(5) 0.182(5) Uiso 1 1 d . . .
O122 O 0.8344(7) 0.9785(8) 0.2714(7) 0.245(8) Uiso 1 1 d . . .
O123 O 0.4375(6) 0.3488(6) 0.0180(5) 0.200(6) Uiso 1 1 d . . .
O125 O 0.3080(7) 0.5472(7) 0.7805(6) 0.223(7) Uiso 1 1 d . . .
O126 O 0.6976(7) 0.5753(7) 0.0074(6) 0.229(7) Uiso 1 1 d . . .
O127 O 0.1320(7) 0.8922(7) 0.2219(6) 0.235(7) Uiso 1 1 d . . .
O129 O 0.6367(8) 0.9922(8) 0.3473(7) 0.269(9) Uiso 1 1 d . . .
O131 O 0.3263(8) 0.7776(8) 0.9076(7) 0.275(9) Uiso 1 1 d . . .
O134 O 0.8908(8) 0.1288(8) 0.1448(7) 0.269(9) Uiso 1 1 d . . .
O136 O 0.1568(6) 0.0736(6) 0.0238(5) 0.192(6) Uiso 1 1 d . . .
O138 O 0.0433(7) 0.2922(7) 0.1608(6) 0.230(7) Uiso 1 1 d . . .
O139 O 0.2529(8) 0.1543(8) 0.0851(7) 0.264(9) Uiso 1 1 d . . .
O141 O 0.7754(10) 0.3302(11) 0.0226(9) 0.348(13) Uiso 1 1 d . . .
O143 O 0.7509(7) 0.1319(8) 0.2538(6) 0.246(8) Uiso 1 1 d . . .
O144 O 0.8257(10) 0.9543(11) 0.2254(9) 0.323(12) Uiso 1 1 d . . .
O146 O 0.6198(6) 0.7718(6) 0.2830(6) 0.209(6) Uiso 1 1 d . . .
O201 O 0.2349(8) 0.9243(7) 0.2572(7) 0.229(8) Uiso 1 1 d . . .
O202 O 0.5016(9) 0.2052(9) 0.5356(8) 0.311(11) Uiso 1 1 d . . .
O203 O 0.7783(12) 0.4788(12) 0.0827(11) 0.400(16) Uiso 1 1 d . . .
O204 O 0.0706(7) 0.2169(7) 0.2874(6) 0.241(8) Uiso 1 1 d . . .
O205 O 0.7323(7) 0.0808(7) 0.1808(6) 0.248(8) Uiso 1 1 d . . .
O206 O 0.2802(7) 0.6187(7) 0.2251(6) 0.227(7) Uiso 1 1 d . . .
O207 O 0.9202(8) 0.7995(8) 1.0064(7) 0.257(8) Uiso 1 1 d . . .
O208 O 0.4358(11) 0.6730(11) 0.1432(9) 0.350(13) Uiso 1 1 d . . .
O209 O 0.0699(10) 0.7932(10) 0.6955(8) 0.332(12) Uiso 1 1 d . . .
O210 O 0.2799(8) 0.8239(8) 0.0154(6) 0.256(8) Uiso 1 1 d . . .
O211 O 0.7868(10) 0.9035(10) 0.2507(9) 0.324(12) Uiso 1 1 d . . .
O212 O 0.3112(8) 0.4506(8) 0.1748(7) 0.286(10) Uiso 1 1 d . . .
O213 O 0.1916(10) 0.1565(10) 0.4944(9) 0.338(12) Uiso 1 1 d . . .
O214 O 0.2958(9) 0.8921(9) 0.3085(8) 0.306(11) Uiso 1 1 d . . .
O217 O 0.3885(9) 0.5260(9) 0.2412(7) 0.297(10) Uiso 1 1 d . . .
O218 O 0.5970(8) 0.0512(8) 0.4009(6) 0.244(8) Uiso 1 1 d . . .
O219 O 0.9867(11) 0.8365(11) 0.1679(9) 0.370(14) Uiso 1 1 d . . .
O220 O 0.6947(10) 0.0845(10) 0.3728(8) 0.328(12) Uiso 1 1 d . . .
O301 O 0.2107(5) 0.3992(6) 0.1935(4) 0.157(5) Uiso 1 1 d . . .
O302 O 0.1417(6) 0.2945(6) 0.1742(5) 0.205(6) Uiso 1 1 d . . .
O303 O 0.8217(9) 0.8927(9) 0.1461(7) 0.291(10) Uiso 1 1 d . . .
O304 O 0.7996(11) 0.9759(11) 0.3424(9) 0.355(13) Uiso 1 1 d . . .
O305 O 0.0085(9) 0.2297(9) 0.0814(7) 0.290(10) Uiso 1 1 d . . .
O306 O 0.8088(11) 0.0560(11) 0.1513(9) 0.366(14) Uiso 1 1 d . . .
O307 O 0.9170(10) 0.8756(10) 0.0561(9) 0.340(12) Uiso 1 1 d . . .
O308 O 0.1814(10) 0.0354(10) 0.8973(8) 0.332(12) Uiso 1 1 d . . .
O309 O 0.5321(8) 0.0610(8) 0.4690(7) 0.268(9) Uiso 1 1 d . . .
O310 O 0.6312(9) 0.5147(9) 0.2028(8) 0.304(10) Uiso 1 1 d . . .
O311 O 0.1703(9) 0.5827(9) 0.2515(8) 0.302(10) Uiso 1 1 d . . .
O312 O 0.3894(10) 0.5858(10) 0.1092(8) 0.337(12) Uiso 1 1 d . . .
O313 O 0.6205(9) 0.7232(9) 0.9196(8) 0.307(11) Uiso 1 1 d . . .
O315 O 0.2950(13) 0.6733(13) 0.3273(11) 0.422(17) Uiso 1 1 d . . .
O316 O 0.7551(12) 0.9011(12) 0.3168(10) 0.374(14) Uiso 1 1 d . . .
O317 O 0.0661(6) 0.8989(7) 0.5221(5) 0.183(6) Uiso 1 1 d . . .
O318 O 0.6722(10) 0.2320(10) 0.0102(9) 0.337(12) Uiso 1 1 d . . .
O319 O 0.9273(10) 0.9045(10) 0.1358(9) 0.334(12) Uiso 1 1 d . . .
O320 O 0.5010(8) 0.8507(8) 0.1985(7) 0.274(9) Uiso 1 1 d . . .
O321 O 0.4901(11) 0.8029(11) 0.3175(10) 0.377(14) Uiso 1 1 d . . .
O322 O 0.0734(10) 0.9443(10) 0.2020(8) 0.332(12) Uiso 1 1 d . . .
O323 O 0.6368(11) 0.6060(11) 0.0665(10) 0.382(15) Uiso 1 1 d . . .
O324 O 0.7404(10) 0.0054(10) 0.3628(8) 0.323(12) Uiso 1 1 d . . .
O325 O 0.0439(13) 0.9972(14) 0.9738(11) 0.441(18) Uiso 1 1 d . . .
O326 O 0.7756(11) 0.7541(11) 0.4402(9) 0.371(14) Uiso 1 1 d . . .
O327 O 0.9807(12) 0.0155(12) 0.1663(10) 0.393(15) Uiso 1 1 d . . .
O328 O 0.3910(12) 0.3969(12) 0.0673(11) 0.410(16) Uiso 1 1 d . . .
O329 O 0.8630(12) 0.0635(12) 0.2417(10) 0.193(11) Uiso 0.50 1 d P . .
O330 O 0.2031(11) 0.3576(12) 0.1886(10) 0.355(15) Uiso 1 1 d . . .
O331 O 0.4115(12) 0.8524(11) 0.1109(10) 0.348(13) Uiso 1 1 d . K .
O332 O 0.3717(11) 0.9093(11) 0.1451(9) 0.359(13) Uiso 1 1 d . . .
O333 O 0.4745(12) 0.8566(13) 0.2690(11) 0.413(17) Uiso 1 1 d . . .
O334 O 0.1774(12) 0.7340(12) 0.0276(10) 0.390(15) Uiso 1 1 d . . .
O335 O 0.9501(11) 0.1431(11) 0.1094(9) 0.355(13) Uiso 1 1 d . . .
O336 O 0.2781(12) 0.2468(12) 0.4316(10) 0.388(15) Uiso 1 1 d . . .
O338 O 0.9834(11) 0.2466(11) -0.0039(10) 0.354(13) Uiso 1 1 d . . .
O339 O 0.4670(17) 0.4200(17) 0.9701(14) 0.287(19) Uiso 0.50 1 d P . .
O340 O 0.4444(16) 0.9932(16) 0.4761(14) 0.280(19) Uiso 0.50 1 d P . .
O341 O 0.050(3) 0.210(3) 0.220(2) 0.44(4) Uiso 0.50 1 d P . .
O342 O 0.6625(12) 0.1484(12) 0.2138(10) 0.202(12) Uiso 0.50 1 d P . .
O343 O 0.7516(16) 0.4811(17) 0.0157(14) 0.268(18) Uiso 0.50 1 d P . .
O344 O 0.2244(12) 0.9012(12) 0.2210(11) 0.191(12) Uiso 0.50 1 d P . .
O345 O 0.373(2) 0.882(2) 0.355(2) 0.21(2) Uiso 0.25 1 d P . .
O346 O 0.0771(16) 0.1666(17) 0.2286(15) 0.252(17) Uiso 0.50 1 d P . .
O347 O 0.6295(19) 0.1617(19) 0.5988(16) 0.31(2) Uiso 0.50 1 d P . .
O348 O 0.7607(18) 0.5885(18) 0.2475(15) 0.30(2) Uiso 0.50 1 d P . .
O349 O 0.6559(10) 0.8436(10) 0.3609(9) 0.159(9) Uiso 0.50 1 d P . .
O350 O 0.6214(15) 0.1384(15) 0.4483(13) 0.255(16) Uiso 0.50 1 d P . .
O351 O 0.5390(14) 0.9576(14) 0.3928(11) 0.230(14) Uiso 0.50 1 d P . .
O352 O 0.3800(19) 0.6262(19) 0.2238(16) 0.32(2) Uiso 0.50 1 d P . .
O353 O 0.4922(19) 0.2459(19) 0.8682(16) 0.32(2) Uiso 0.50 1 d P . .
O354 O 0.4199(16) 0.2670(16) 0.8976(14) 0.265(17) Uiso 0.50 1 d P . .
O355 O 0.6568(18) 0.8363(19) 0.3216(17) 0.30(2) Uiso 0.50 1 d P . .
O356 O 0.6202(15) 0.7547(16) 0.2251(14) 0.261(17) Uiso 0.50 1 d P . .
O357 O 0.6459(10) 0.0837(9) 0.3991(8) 0.141(8) Uiso 0.50 1 d P . .
O358 O 0.4228(17) 0.9299(17) 0.2069(14) 0.279(19) Uiso 0.50 1 d P . .
O359 O 0.7295(14) 0.8086(14) 0.1615(12) 0.229(14) Uiso 0.50 1 d P . .
O360 O 0.4000(18) 0.7343(18) 0.3655(16) 0.31(2) Uiso 0.50 1 d P . .
O361 O 0.3771(18) 0.6343(19) 0.3391(16) 0.31(2) Uiso 0.50 1 d P . .
O362 O 0.2506(17) 0.5279(17) 0.1523(14) 0.278(19) Uiso 0.50 1 d P . .
O363 O 0.7924(10) 0.0719(11) 0.3643(8) 0.139(8) Uiso 0.50 1 d P . .
O364 O 0.983(2) 0.068(2) 0.095(2) 0.20(2) Uiso 0.25 1 d P . .
O365 O 0.8396(9) 0.1364(9) 0.2988(7) 0.141(8) Uiso 0.50 1 d P . .
O366 O 0.6853(12) 0.8080(13) 0.2556(11) 0.209(13) Uiso 0.50 1 d P . .
O367 O 0.9974(18) 0.5700(19) 0.6951(16) 0.30(2) Uiso 0.50 1 d P . .
O368 O 0.389(3) 0.589(3) 0.392(3) 0.29(4) Uiso 0.25 1 d P . .
O369 O 0.1794(17) 0.9316(16) 0.2565(13) 0.248(16) Uiso 0.50 1 d P . .
O370 O 0.6918(16) 0.4702(16) 0.8750(13) 0.260(17) Uiso 0.50 1 d P . .
O371 O 0.5680(18) 0.8589(18) 0.4392(17) 0.30(2) Uiso 0.50 1 d P . .
O372 O 0.9320(16) 0.0334(16) 0.2092(13) 0.263(17) Uiso 0.50 1 d P . .
O373 O 0.0533(14) 0.6156(14) 0.3501(12) 0.228(14) Uiso 0.50 1 d P . .
O374 O 0.7752(16) 0.4187(17) 0.0171(15) 0.269(18) Uiso 0.50 1 d P . .
O375 O 0.0132(12) 0.8393(12) 0.2443(10) 0.202(12) Uiso 0.50 1 d P . .
O376 O 0.5927(19) 0.8683(18) 0.3542(16) 0.30(2) Uiso 0.50 1 d P . .
O377 O 0.557(2) 0.633(2) 0.1941(18) 0.36(3) Uiso 0.50 1 d P . .
O378 O 0.9784(13) 0.7784(13) 0.1026(11) 0.212(13) Uiso 0.50 1 d P . .
O379 O 0.9219(14) 0.2580(14) 0.9646(12) 0.235(15) Uiso 0.50 1 d P . .
O380 O 0.970(2) 0.295(2) 0.0392(19) 0.35(3) Uiso 0.50 1 d P . .
O381 O 0.7710(17) 0.4409(18) -0.0241(15) 0.276(19) Uiso 0.50 1 d P . .
O383 O 0.971(2) 0.117(2) 0.2127(17) 0.33(2) Uiso 0.50 1 d P . .
O384 O 0.7205(19) 0.4855(19) 0.9435(16) 0.32(2) Uiso 0.50 1 d P . .
O411 O 0.4651(14) 0.8165(14) 0.0972(13) 0.210(14) Uiso 0.50 1 d P K .
O412 O 0.3641(18) 0.8504(17) 0.0801(15) 0.262(18) Uiso 0.50 1 d P . .
O416 O 0.3898(12) 0.8173(11) 0.0598(10) 0.170(10) Uiso 0.50 1 d P K .
O452 O 0.5833(9) 0.1605(9) 0.5113(8) 0.146(8) Uiso 0.50 1 d P . .
O453 O 0.447(2) 0.916(2) 0.3780(16) 0.33(2) Uiso 0.50 1 d P . .
O454 O 0.9584(15) 0.2356(14) 0.8977(12) 0.242(15) Uiso 0.50 1 d P . .
O455 O 0.4500(15) 0.6840(15) 0.2222(13) 0.254(16) Uiso 0.50 1 d P . .
O456 O 0.5541(19) 0.8538(19) 0.3870(18) 0.30(2) Uiso 0.50 1 d P . .
O457 O 0.0764(19) 0.1461(19) 0.1815(18) 0.31(2) Uiso 0.50 1 d P . .
O458 O 0.9070(17) 0.6369(17) 0.3327(14) 0.289(19) Uiso 0.50 1 d P . .
O460 O 0.849(2) 0.735(2) 0.5943(17) 0.32(2) Uiso 0.50 1 d P . .
O461 O 0.1150(18) 0.1402(19) 0.0723(15) 0.31(2) Uiso 0.50 1 d P . .
O462 O 0.9215(16) 0.8093(16) 0.9575(14) 0.262(17) Uiso 0.50 1 d P . .
O463 O 0.4379(17) 0.8090(15) 0.0660(14) 0.227(15) Uiso 0.50 1 d P . .
O500 O 0.709(5) 0.185(4) 0.574(4) 0.36(5) Uiso 0.25 1 d P . .
O501 O 0.399(2) 0.281(3) 0.952(2) 0.18(2) Uiso 0.25 1 d P . .

loop_
_atom_site_aniso_label
_atom_site_aniso_U_11
_atom_site_aniso_U_22
_atom_site_aniso_U_33
_atom_site_aniso_U_23
_atom_site_aniso_U_13
_atom_site_aniso_U_12
Pd1X 0.0564(5) 0.1288(9) 0.0587(5) 0.0077(5) 0.0218(4) -0.0089(5)
Pd2X 0.0306(3) 0.0551(4) 0.0457(4) 0.0104(3) 0.0073(3) 0.0081(3)
Pd3X 0.0396(4) 0.0629(5) 0.0415(4) 0.0070(3) 0.0022(3) 0.0240(3)
Pd4X 0.0928(8) 0.0949(8) 0.2077(15) -0.0456(9) -0.0189(8) 0.0658(7)
Pd5X 0.0775(6) 0.0621(5) 0.0688(6) -0.0097(4) 0.0000(5) -0.0053(4)
Pd6X 0.0698(5) 0.0663(5) 0.0697(6) 0.0263(4) -0.0226(4) -0.0062(4)
N20H 0.087(7) 0.077(7) 0.056(6) -0.009(5) 0.005(5) 0.000(6)
C20H 0.088(10) 0.135(13) 0.046(7) -0.001(7) -0.005(6) 0.010(9)
C21H 0.073(9) 0.150(13) 0.064(8) 0.022(8) 0.006(7) 0.030(9)
C22H 0.082(9) 0.132(13) 0.058(8) -0.004(8) 0.026(7) -0.007(9)
C23H 0.093(10) 0.083(9) 0.070(8) 0.006(7) 0.018(7) 0.005(7)
C24H 0.093(10) 0.068(8) 0.060(7) -0.003(6) 0.004(7) 0.008(7)
N21H 0.081(8) 0.110(9) 0.070(7) 0.014(6) 0.009(6) -0.002(7)
N22H 0.064(7) 0.120(9) 0.063(7) 0.011(6) 0.003(5) 0.003(6)
N23H 0.078(7) 0.113(9) 0.057(6) 0.003(6) 0.000(5) -0.005(7)
C25H 0.077(10) 0.179(18) 0.046(8) -0.019(9) 0.014(7) -0.022(11)
C26H 0.082(10) 0.144(14) 0.048(7) 0.005(8) 0.001(6) 0.008(10)
C27H 0.105(12) 0.124(13) 0.056(8) 0.010(8) -0.015(7) 0.041(11)
N24H 0.069(7) 0.132(11) 0.096(8) -0.052(8) 0.010(6) 0.038(7)
C28H 0.079(10) 0.089(11) 0.129(13) -0.047(10) 0.039(9) 0.003(9)
C29H 0.085(10) 0.115(11) 0.079(9) -0.004(8) 0.014(7) 0.045(9)
C30H 0.086(10) 0.084(10) 0.070(8) -0.014(7) 0.024(7) -0.015(8)
C31H 0.091(10) 0.163(16) 0.063(8) -0.026(9) -0.009(7) 0.063(12)
C32H 0.108(11) 0.078(9) 0.082(9) -0.031(7) 0.028(8) 0.016(8)
N25H 0.057(6) 0.102(8) 0.079(7) -0.002(6) 0.002(5) -0.005(6)
C33H 0.070(9) 0.117(12) 0.068(8) -0.012(8) 0.015(7) -0.006(9)
C34H 0.072(9) 0.133(13) 0.085(10) 0.007(9) 0.004(7) -0.003(9)
C35H 0.092(10) 0.095(11) 0.077(9) -0.008(8) 0.017(8) -0.011(9)
C36H 0.086(10) 0.117(12) 0.093(10) 0.016(9) -0.019(8) 0.015(10)
C37H 0.073(9) 0.138(13) 0.069(8) 0.016(8) 0.003(7) -0.007(9)
N40H 0.066(5) 0.068(5) 0.048(5) 0.017(4) 0.008(4) 0.034(4)
C40H 0.100(8) 0.077(8) 0.037(5) 0.004(5) 0.002(5) 0.037(6)
C41H 0.091(8) 0.069(7) 0.050(6) 0.017(5) 0.011(5) 0.036(6)
C42H 0.078(7) 0.056(6) 0.044(5) 0.007(5) 0.011(5) 0.026(5)
C43H 0.096(8) 0.064(7) 0.045(6) 0.007(5) -0.001(5) 0.031(6)
C44H 0.081(7) 0.076(7) 0.035(5) 0.006(5) 0.000(5) 0.034(6)
N41H 0.057(5) 0.073(6) 0.049(5) 0.018(4) 0.013(4) 0.022(4)
N42H 0.126(8) 0.077(7) 0.047(5) 0.012(5) 0.025(5) 0.043(6)
N43H 0.089(6) 0.064(5) 0.065(6) 0.022(5) 0.027(5) 0.032(5)
C45H 0.069(7) 0.082(8) 0.050(6) 0.022(6) 0.014(5) 0.029(6)
C46H 0.058(6) 0.063(7) 0.050(6) 0.021(5) 0.018(5) 0.020(5)
C47H 0.101(8) 0.047(6) 0.056(6) 0.016(5) 0.018(6) 0.021(6)
N44H 0.056(5) 0.068(6) 0.063(6) 0.024(5) -0.009(4) 0.007(4)
C48H 0.069(7) 0.069(7) 0.063(7) 0.002(6) -0.019(5) 0.020(6)
C49H 0.052(6) 0.053(6) 0.056(6) 0.012(5) -0.002(5) 0.008(5)
C50H 0.039(5) 0.065(6) 0.056(6) 0.026(5) 0.012(4) 0.017(4)
C51H 0.052(6) 0.067(7) 0.061(6) 0.020(5) 0.013(5) 0.014(5)
C52H 0.065(6) 0.059(6) 0.064(7) 0.017(6) -0.013(5) 0.002(5)
N45H 0.095(7) 0.055(6) 0.058(6) 0.010(4) 0.022(5) 0.011(5)
C53H 0.136(11) 0.058(7) 0.050(7) 0.017(6) 0.020(7) 0.017(7)
C54H 0.151(12) 0.060(7) 0.058(7) 0.015(6) 0.021(7) 0.043(7)
C55H 0.130(10) 0.062(7) 0.046(6) 0.022(5) 0.013(6) 0.033(7)
C56H 0.123(10) 0.067(8) 0.073(8) 0.029(6) 0.026(7) 0.024(7)
C57H 0.134(11) 0.049(6) 0.044(6) 0.007(5) 0.013(6) 0.015(6)
N60H 0.038(4) 0.046(4) 0.050(4) 0.004(3) 0.003(3) 0.009(3)
C60H 0.046(5) 0.068(7) 0.061(6) 0.002(5) 0.010(5) 0.016(5)
C61H 0.046(5) 0.066(7) 0.061(6) 0.008(5) 0.005(5) 0.004(5)
C62H 0.064(7) 0.056(6) 0.061(7) 0.002(5) -0.012(5) 0.012(5)
C63H 0.067(7) 0.060(6) 0.054(6) 0.005(5) 0.011(5) 0.020(5)
C64H 0.036(5) 0.073(7) 0.051(6) 0.003(5) 0.007(4) 0.010(5)
N61H 0.062(5) 0.066(6) 0.068(6) 0.013(5) 0.003(4) 0.010(5)
N62H 0.083(6) 0.055(5) 0.054(5) 0.002(4) -0.003(4) 0.020(5)
N63H 0.081(7) 0.059(6) 0.079(7) 0.014(5) -0.015(5) 0.014(5)
C65H 0.070(7) 0.055(7) 0.070(7) 0.019(6) -0.022(6) 0.008(6)
C66H 0.083(8) 0.056(7) 0.065(7) 0.016(6) -0.010(6) 0.019(6)
C67H 0.108(10) 0.059(7) 0.060(7) 0.010(6) -0.016(7) 0.028(7)
N64H 0.063(6) 0.074(7) 0.075(6) 0.025(5) -0.019(5) 0.004(5)
C68H 0.073(8) 0.057(7) 0.086(8) -0.005(6) -0.015(6) -0.006(6)
C69H 0.062(7) 0.061(7) 0.099(10) 0.010(7) -0.013(7) -0.002(6)
C70H 0.068(7) 0.044(6) 0.082(8) 0.014(6) -0.015(6) 0.004(5)
C71H 0.077(8) 0.069(8) 0.090(9) -0.002(7) -0.014(7) 0.008(7)
C72H 0.076(8) 0.072(8) 0.099(10) 0.025(8) -0.014(7) 0.011(7)
N65H 0.100(8) 0.093(9) 0.106(9) -0.006(7) -0.038(7) 0.055(7)
C73H 0.117(12) 0.073(9) 0.099(11) -0.009(8) -0.034(9) 0.047(9)
C74H 0.103(9) 0.061(7) 0.076(8) 0.001(6) -0.026(7) 0.015(7)
C75H 0.129(11) 0.059(7) 0.061(7) -0.007(6) -0.027(7) 0.040(8)
C76H 0.083(9) 0.074(9) 0.084(9) 0.014(7) -0.007(7) 0.010(7)
C77H 0.111(10) 0.058(8) 0.080(9) -0.003(6) -0.019(7) 0.030(7)
N80H 0.038(4) 0.069(5) 0.042(4) -0.002(4) -0.005(3) 0.026(4)
C80H 0.051(5) 0.066(6) 0.048(5) 0.001(5) 0.000(4) 0.027(5)
C81H 0.040(5) 0.083(7) 0.044(5) -0.001(5) -0.003(4) 0.025(5)
C82H 0.044(5) 0.070(7) 0.056(6) 0.007(5) -0.004(4) 0.021(5)
C83H 0.046(6) 0.101(8) 0.049(6) 0.011(6) 0.004(4) 0.026(5)
C84H 0.051(6) 0.099(8) 0.050(6) 0.023(6) 0.005(5) 0.031(6)
N81H 0.043(4) 0.062(5) 0.054(5) 0.004(4) 0.004(4) 0.020(4)
N82H 0.038(4) 0.105(7) 0.057(5) 0.001(5) -0.002(4) 0.025(4)
N83H 0.042(4) 0.115(7) 0.050(5) 0.003(5) 0.002(4) 0.032(5)
C85H 0.046(5) 0.077(7) 0.044(5) 0.000(5) 0.006(4) 0.018(5)
C86H 0.038(5) 0.104(8) 0.057(6) 0.004(6) 0.000(5) 0.026(5)
C87H 0.041(5) 0.066(6) 0.051(6) 0.004(5) 0.002(4) 0.023(4)
N84H 0.037(4) 0.067(5) 0.054(5) 0.009(4) 0.008(3) 0.018(4)
C88H 0.036(5) 0.065(6) 0.056(6) 0.011(5) 0.004(4) 0.013(4)
C89H 0.040(5) 0.070(6) 0.049(5) 0.012(5) 0.008(4) 0.012(4)
C90H 0.048(5) 0.080(7) 0.055(6) 0.017(5) 0.009(4) 0.035(5)
C91H 0.047(5) 0.075(7) 0.058(6) 0.010(5) 0.009(5) 0.032(5)
C92H 0.042(5) 0.087(7) 0.057(6) 0.012(5) 0.010(5) 0.025(5)
N85H 0.041(5) 0.116(8) 0.051(5) -0.001(5) 0.004(4) 0.005(5)
C93H 0.054(7) 0.181(14) 0.045(6) 0.031(8) 0.007(5) 0.032(8)
C94H 0.048(6) 0.133(11) 0.072(8) 0.017(7) 0.007(6) 0.035(7)
C95H 0.053(6) 0.121(10) 0.040(6) 0.004(6) 0.005(5) 0.024(6)
C96H 0.044(6) 0.137(11) 0.071(8) 0.004(7) 0.017(5) 0.027(6)
C97H 0.045(6) 0.155(12) 0.071(8) 0.005(8) 0.013(6) 0.028(7)
N10X 0.142(12) 0.203(16) 0.079(8) 0.056(10) 0.051(8) 0.026(12)
N11X 0.085(8) 0.130(10) 0.113(10) 0.029(8) -0.023(7) -0.044(8)
N20X 0.062(5) 0.065(5) 0.060(5) 0.009(4) 0.014(4) 0.003(4)
N21X 0.043(4) 0.075(5) 0.042(4) 0.012(4) 0.014(3) 0.014(4)
N30X 0.053(4) 0.065(5) 0.045(4) 0.009(4) 0.005(3) 0.029(4)
N31X 0.036(4) 0.083(6) 0.062(5) 0.010(4) 0.009(4) 0.017(4)
N50X 0.132(12) 0.137(12) 0.147(13) -0.074(10) -0.063(10) -0.006(10)
N51X 0.086(8) 0.092(8) 0.123(10) 0.022(7) -0.007(7) -0.011(6)
N60X 0.092(7) 0.091(7) 0.084(7) 0.038(6) -0.052(6) -0.032(6)
N61X 0.067(6) 0.089(7) 0.069(6) 0.035(5) -0.018(5) -0.021(5)
Pd1Y 0.0435(4) 0.0509(4) 0.0513(4) 0.0072(3) 0.0161(3) 0.0160(3)
Pd2Y 0.0402(4) 0.0488(4) 0.0749(5) 0.0135(4) 0.0275(3) 0.0171(3)
Pd3Y 0.0500(4) 0.0513(4) 0.0408(4) 0.0141(3) 0.0060(3) 0.0219(3)
Pd4Y 0.0384(3) 0.0374(4) 0.0433(4) 0.0026(3) 0.0077(3) 0.0089(3)
Pd5Y 0.0412(4) 0.0441(4) 0.0508(4) 0.0039(3) 0.0065(3) 0.0132(3)
Pd6Y 0.0494(4) 0.0547(4) 0.0349(4) 0.0078(3) -0.0007(3) 0.0129(3)
N20L 0.040(4) 0.048(4) 0.054(4) 0.010(3) 0.002(3) 0.019(3)
C20L 0.042(5) 0.056(6) 0.048(5) 0.010(4) 0.005(4) 0.025(4)
C21L 0.037(5) 0.060(6) 0.049(5) 0.005(4) 0.005(4) 0.017(4)
C22L 0.045(5) 0.057(6) 0.054(6) 0.002(4) 0.005(4) 0.025(4)
C23L 0.052(6) 0.084(7) 0.062(6) -0.012(5) -0.012(5) 0.037(5)
C24L 0.048(5) 0.068(6) 0.061(6) -0.003(5) -0.004(4) 0.030(5)
N21L 0.055(5) 0.061(5) 0.052(5) 0.002(4) 0.010(4) 0.035(4)
N22L 0.055(5) 0.068(5) 0.051(5) -0.012(4) -0.004(4) 0.031(4)
N23L 0.057(5) 0.065(5) 0.050(5) 0.006(4) 0.006(4) 0.029(4)
C25L 0.042(5) 0.054(6) 0.054(6) -0.001(4) 0.002(4) 0.020(4)
C26L 0.043(5) 0.070(7) 0.053(6) 0.001(5) 0.003(4) 0.021(5)
C27L 0.047(5) 0.052(6) 0.058(6) 0.010(5) 0.003(5) 0.015(4)
N24L 0.049(4) 0.057(5) 0.045(4) 0.014(4) 0.017(4) 0.020(4)
C28L 0.038(5) 0.056(6) 0.047(5) 0.002(4) 0.011(4) 0.016(4)
C29L 0.047(5) 0.053(5) 0.051(5) 0.005(4) 0.008(4) 0.024(4)
C30L 0.045(5) 0.046(5) 0.049(5) 0.007(4) 0.012(4) 0.021(4)
C31L 0.057(6) 0.054(6) 0.052(6) 0.009(5) 0.007(4) 0.022(5)
C32L 0.065(6) 0.053(6) 0.056(6) 0.003(5) 0.018(5) 0.029(5)
N25L 0.053(5) 0.054(5) 0.054(5) 0.008(4) 0.004(4) 0.028(4)
C33L 0.049(5) 0.054(6) 0.058(6) 0.011(5) 0.001(5) 0.019(4)
C34L 0.061(6) 0.062(6) 0.046(5) -0.006(5) -0.001(5) 0.030(5)
C35L 0.054(6) 0.065(6) 0.056(6) -0.005(5) -0.002(5) 0.027(5)
C36L 0.064(6) 0.087(8) 0.060(6) -0.008(6) -0.004(5) 0.043(6)
C37L 0.061(6) 0.070(7) 0.057(6) -0.008(5) -0.003(5) 0.034(5)
N40L 0.041(4) 0.046(4) 0.057(5) 0.010(4) 0.012(4) 0.007(4)
C40L 0.050(6) 0.056(6) 0.057(6) 0.007(5) 0.000(5) -0.002(5)
C41L 0.066(6) 0.057(6) 0.043(5) 0.005(5) 0.002(5) 0.003(5)
C42L 0.054(5) 0.041(5) 0.052(6) 0.012(4) 0.005(4) -0.003(4)
C43L 0.053(6) 0.045(5) 0.051(6) 0.002(4) 0.007(4) -0.006(4)
C44L 0.067(6) 0.068(7) 0.049(6) 0.013(5) 0.015(5) 0.024(6)
N41L 0.061(5) 0.057(5) 0.044(4) 0.003(4) 0.012(4) -0.017(4)
N42L 0.066(5) 0.063(5) 0.035(4) 0.000(4) 0.000(4) -0.001(4)
N43L 0.065(5) 0.065(5) 0.039(4) -0.001(4) 0.009(4) -0.004(4)
C45L 0.067(6) 0.059(6) 0.046(6) 0.005(5) 0.003(5) 0.010(5)
C46L 0.062(6) 0.054(6) 0.036(5) -0.001(4) 0.004(4) -0.008(5)
C47L 0.073(7) 0.066(7) 0.030(5) 0.001(4) 0.004(4) 0.001(5)
N44L 0.055(5) 0.055(5) 0.042(4) 0.010(4) 0.001(4) 0.007(4)
C48L 0.064(6) 0.051(6) 0.051(6) 0.002(5) 0.013(5) -0.016(5)
C49L 0.063(6) 0.071(7) 0.035(5) 0.001(5) 0.008(4) -0.015(5)
C50L 0.063(6) 0.064(6) 0.039(5) 0.005(5) 0.000(4) 0.003(5)
C51L 0.057(6) 0.059(6) 0.040(5) 0.004(4) -0.001(4) -0.011(5)
C52L 0.062(6) 0.062(6) 0.039(5) 0.001(5) 0.010(4) -0.013(5)
N45L 0.053(4) 0.038(4) 0.041(4) 0.004(3) 0.006(3) -0.001(3)
C53L 0.064(6) 0.052(6) 0.035(5) 0.004(4) 0.018(4) -0.003(5)
C54L 0.078(7) 0.064(7) 0.031(5) 0.003(5) 0.010(5) -0.004(5)
C55L 0.056(6) 0.062(6) 0.036(5) 0.000(4) 0.003(4) -0.018(5)
C56L 0.045(5) 0.068(7) 0.050(6) -0.002(5) 0.013(4) -0.007(5)
C57L 0.053(6) 0.069(7) 0.037(5) 0.009(5) 0.009(4) 0.005(5)
N60L 0.042(4) 0.048(4) 0.049(4) 0.003(3) 0.008(3) 0.016(3)
C60L 0.044(5) 0.059(6) 0.063(6) 0.013(5) 0.002(5) 0.016(5)
C61L 0.051(6) 0.075(7) 0.049(6) 0.010(5) -0.003(4) 0.024(5)
C62L 0.043(5) 0.047(5) 0.048(5) 0.001(4) 0.010(4) 0.009(4)
C63L 0.038(5) 0.050(6) 0.056(6) 0.010(4) 0.005(4) 0.012(4)
C64L 0.043(5) 0.059(6) 0.057(6) 0.003(5) -0.001(4) 0.021(5)
N61L 0.050(5) 0.056(5) 0.049(4) 0.013(4) 0.008(4) 0.020(4)
N62L 0.050(5) 0.057(5) 0.046(4) 0.006(4) 0.003(4) 0.013(4)
N63L 0.051(4) 0.059(5) 0.039(4) 0.014(4) 0.002(3) 0.020(4)
C65L 0.055(6) 0.052(6) 0.048(5) 0.009(4) 0.015(4) 0.023(5)
C66L 0.055(6) 0.060(6) 0.036(5) 0.009(4) 0.004(4) 0.023(5)
C67L 0.046(5) 0.046(5) 0.049(5) 0.012(4) 0.004(4) 0.011(4)
N64L 0.049(5) 0.058(5) 0.041(4) 0.012(4) 0.002(3) 0.006(4)
C68L 0.056(6) 0.058(6) 0.052(6) 0.011(5) -0.006(5) 0.001(5)
C69L 0.060(6) 0.050(6) 0.050(5) 0.013(4) -0.009(4) 0.011(5)
C70L 0.056(6) 0.056(6) 0.037(5) 0.017(4) 0.002(4) 0.007(5)
C71L 0.051(5) 0.069(7) 0.047(5) 0.014(5) 0.001(4) 0.016(5)
C72L 0.055(6) 0.062(6) 0.054(6) 0.017(5) 0.006(5) 0.016(5)
N65L 0.045(4) 0.043(4) 0.056(5) 0.004(4) 0.008(3) 0.018(3)
C73L 0.055(6) 0.060(6) 0.055(6) 0.014(5) 0.008(5) 0.020(5)
C74L 0.064(6) 0.060(6) 0.054(6) 0.023(5) 0.000(5) 0.018(5)
C75L 0.049(5) 0.044(5) 0.048(5) 0.007(4) 0.001(4) 0.013(4)
C76L 0.051(6) 0.052(6) 0.064(6) 0.010(5) 0.009(5) 0.019(5)
C77L 0.052(5) 0.043(5) 0.057(6) 0.020(4) 0.012(4) 0.014(4)
N80L 0.046(4) 0.046(4) 0.034(4) -0.003(3) 0.004(3) 0.014(3)
C80L 0.044(5) 0.047(5) 0.038(5) 0.005(4) 0.015(4) 0.009(4)
C81L 0.050(5) 0.047(5) 0.034(4) 0.010(4) 0.011(4) 0.021(4)
C82L 0.051(5) 0.045(5) 0.041(5) 0.015(4) 0.011(4) 0.018(4)
C83L 0.055(5) 0.040(5) 0.043(5) 0.010(4) 0.019(4) 0.017(4)
C84L 0.053(5) 0.050(5) 0.038(5) 0.013(4) 0.018(4) 0.014(4)
N81L 0.057(4) 0.051(4) 0.042(4) 0.019(3) 0.013(3) 0.022(4)
N82L 0.051(4) 0.043(4) 0.049(4) 0.011(3) 0.013(3) 0.016(3)
N83L 0.055(4) 0.056(5) 0.038(4) 0.015(4) 0.015(3) 0.024(4)
C85L 0.048(5) 0.044(5) 0.046(5) 0.005(4) 0.011(4) 0.014(4)
C86L 0.052(5) 0.044(5) 0.051(5) 0.018(4) 0.011(4) 0.016(4)
C87L 0.043(5) 0.045(5) 0.050(5) 0.010(4) 0.014(4) 0.015(4)
N84L 0.058(4) 0.051(4) 0.038(4) 0.018(3) 0.008(3) 0.025(4)
C88L 0.068(6) 0.057(6) 0.039(5) 0.009(4) 0.012(4) 0.023(5)
C89L 0.069(6) 0.063(6) 0.051(5) 0.020(5) 0.025(5) 0.044(5)
C90L 0.059(6) 0.055(6) 0.047(5) 0.018(4) 0.003(4) 0.026(5)
C91L 0.051(5) 0.066(6) 0.046(5) 0.014(5) 0.011(4) 0.026(5)
C92L 0.059(6) 0.061(6) 0.045(5) 0.019(5) 0.008(4) 0.032(5)
N85L 0.054(5) 0.050(5) 0.055(5) 0.010(4) 0.012(4) 0.018(4)
C93L 0.072(6) 0.050(6) 0.056(6) 0.016(5) 0.019(5) 0.034(5)
C94L 0.068(6) 0.055(6) 0.052(6) 0.019(5) 0.018(5) 0.028(5)
C95L 0.057(5) 0.041(5) 0.053(6) 0.008(4) 0.015(4) 0.018(4)
C96L 0.071(6) 0.053(6) 0.054(6) 0.023(5) 0.030(5) 0.029(5)
C97L 0.071(6) 0.050(6) 0.050(5) 0.015(4) 0.022(5) 0.030(5)
N10Y 0.050(5) 0.068(6) 0.074(6) 0.009(4) 0.028(4) 0.018(4)
N11Y 0.046(5) 0.077(6) 0.071(6) 0.011(5) 0.009(4) 0.013(4)
N20Y 0.064(6) 0.041(5) 0.137(9) 0.015(5) 0.051(6) 0.014(4)
N21Y 0.062(5) 0.070(6) 0.121(9) 0.027(6) 0.038(6) 0.033(5)
N30Y 0.049(4) 0.056(5) 0.058(5) 0.024(4) 0.011(4) 0.026(4)
N31Y 0.048(4) 0.056(5) 0.044(4) 0.018(4) 0.006(3) 0.019(4)
N40Y 0.039(4) 0.044(4) 0.056(5) -0.005(3) -0.001(3) 0.008(3)
N41Y 0.047(4) 0.051(5) 0.078(6) 0.005(4) 0.007(4) 0.016(4)
N50Y 0.071(6) 0.053(5) 0.077(6) -0.011(4) -0.001(5) 0.019(4)
N51Y 0.046(4) 0.062(5) 0.070(6) 0.018(4) 0.007(4) 0.009(4)
N60Y 0.071(5) 0.090(6) 0.038(4) 0.017(4) -0.002(4) 0.040(5)
N61Y 0.071(5) 0.074(6) 0.042(4) 0.015(4) 0.005(4) 0.029(4)

loop_
_geom_bond_atom_site_label_1
_geom_bond_atom_site_label_2
_geom_bond_distance
_geom_bond_site_symmetry_2
_geom_bond_publ_flag
Pd1X N85H 2.005(8) . ?
Pd1X N25H 2.011(11) . ?
Pd1X N11X 2.064(13) . ?
Pd1X N10X 2.069(11) . ?
Pd2X N60H 2.023(7) . ?
Pd2X N84H 2.045(7) . ?
Pd2X N21X 2.050(8) . ?
Pd2X N20X 2.088(8) . ?
Pd3X N40H 2.031(8) . ?
Pd3X N80H 2.044(7) . ?
Pd3X N31X 2.060(7) . ?
Pd3X N30X 2.068(7) . ?
Pd4X N65H 2.044(12) . ?
Pd4X N24H 2.048(14) . ?
Pd4X N41X 2.09(2) . ?
Pd4X N40X 2.252(17) . ?
Pd5X N20H 2.002(10) . ?
Pd5X N45H 2.030(9) . ?
Pd5X N51X 2.065(11) . ?
Pd5X N50X 2.098(13) . ?
Pd6X N64H 2.036(10) . ?
Pd6X N44H 2.042(8) . ?
Pd6X N61X 2.075(9) . ?
Pd6X N60X 2.081(9) . ?
N20H C24H 1.304(15) . ?
N20H C20H 1.347(16) . ?
C20H C21H 1.343(17) . ?
C21H C22H 1.38(2) . ?
C22H C23H 1.439(19) . ?
C22H C25H 1.558(19) . ?
C23H C24H 1.382(17) . ?
N21H C26H 1.377(16) . ?
N21H C25H 1.39(2) . ?
N22H C27H 1.309(17) . ?
N22H C25H 1.34(2) . ?
N23H C26H 1.332(18) . ?
N23H C27H 1.357(17) . ?
C26H C35H 1.49(2) . ?
C27H C30H 1.43(2) . ?
N24H C32H 1.384(16) . ?
N24H C28H 1.407(19) . ?
C28H C29H 1.31(2) . ?
C29H C30H 1.402(18) . ?
C30H C31H 1.32(2) . ?
C31H C32H 1.389(19) . ?
N25H C33H 1.307(17) . ?
N25H C37H 1.320(15) . ?
C33H C34H 1.401(19) . ?
C34H C35H 1.448(18) . ?
C35H C36H 1.358(19) . ?
C36H C37H 1.392(19) . ?
N40H C44H 1.322(11) . ?
N40H C40H 1.355(12) . ?
C40H C41H 1.381(14) . ?
C41H C42H 1.346(13) . ?
C42H C43H 1.381(13) . ?
C42H C45H 1.461(14) . ?
C43H C44H 1.375(13) . ?
N41H C45H 1.334(12) . ?
N41H C46H 1.357(12) . ?
N42H C47H 1.341(13) . ?
N42H C45H 1.396(13) . ?
N43H C46H 1.339(12) . ?
N43H C47H 1.349(13) . ?
C46H C50H 1.456(12) . ?
C47H C55H 1.476(14) . ?
N44H C52H 1.314(12) . ?
N44H C48H 1.398(13) . ?
C48H C49H 1.342(13) . ?
C49H C50H 1.386(13) . ?
C50H C51H 1.425(13) . ?
C51H C52H 1.390(13) . ?
N45H C57H 1.306(13) . ?
N45H C53H 1.375(14) . ?
C53H C54H 1.323(14) . ?
C54H C55H 1.358(14) . ?
C55H C56H 1.412(15) . ?
C56H C57H 1.388(14) . ?
N60H C64H 1.348(11) . ?
N60H C60H 1.357(11) . ?
C60H C61H 1.356(13) . ?
C61H C62H 1.407(14) . ?
C62H C63H 1.374(13) . ?
C62H C65H 1.509(14) . ?
C63H C64H 1.384(13) . ?
N61H C65H 1.322(13) . ?
N61H C66H 1.375(13) . ?
N62H C65H 1.338(14) . ?
N62H C67H 1.338(13) . ?
N63H C66H 1.317(14) . ?
N63H C67H 1.375(15) . ?
C66H C70H 1.415(15) . ?
C67H C75H 1.519(17) . ?
N64H C68H 1.322(13) . ?
N64H C72H 1.368(15) . ?
C68H C69H 1.353(15) . ?
C69H C70H 1.393(16) . ?
C70H C71H 1.369(14) . ?
C71H C72H 1.402(16) . ?
N65H C73H 1.288(17) . ?
N65H C77H 1.328(15) . ?
C73H C74H 1.433(18) . ?
C74H C75H 1.428(15) . ?
C75H C76H 1.340(17) . ?
C76H C77H 1.310(17) . ?
N80H C84H 1.331(11) . ?
N80H C80H 1.337(11) . ?
C80H C81H 1.390(12) . ?
C81H C82H 1.353(12) . ?
C82H C83H 1.375(13) . ?
C82H C85H 1.506(13) . ?
C83H C84H 1.364(12) . ?
N81H C87H 1.348(11) . ?
N81H C85H 1.353(11) . ?
N82H C85H 1.306(11) . ?
N82H C86H 1.372(11) . ?
N83H C87H 1.337(11) . ?
N83H C86H 1.340(12) . ?
C86H C95H 1.448(13) . ?
C87H C90H 1.501(12) . ?
N84H C88H 1.328(11) . ?
N84H C92H 1.345(11) . ?
C88H C89H 1.344(12) . ?
C89H C90H 1.373(12) . ?
C90H C91H 1.411(13) . ?
C91H C92H 1.341(13) . ?
N85H C93H 1.298(13) . ?
N85H C97H 1.380(14) . ?
C93H C94H 1.390(15) . ?
C94H C95H 1.340(14) . ?
C95H C96H 1.422(14) . ?
C96H C97H 1.403(15) . ?
N10X C10X 1.33(2) . ?
N10X C12X 1.38(3) . ?
N10X C13X 1.43(2) . ?
N11X C15X 1.47(2) . ?
N11X C14X 1.53(2) . ?
N11X C11X 1.69(2) . ?
N20X C22X 1.407(15) . ?
N20X C23X 1.417(14) . ?
N20X C20X 1.526(15) . ?
N21X C24X 1.457(13) . ?
N21X C25X 1.472(12) . ?
N21X C21X 1.486(14) . ?
N30X C32X 1.464(12) . ?
N30X C33X 1.481(12) . ?
N30X C30X 1.511(12) . ?
N31X C31X 1.462(13) . ?
N31X C34X 1.516(13) . ?
N31X C35X 1.573(14) . ?
N40X C43X 1.284(19) . ?
N40X C40X 1.47(3) . ?
N40X C42X 1.59(2) . ?
N41X C44X 1.41(3) . ?
N41X C45X 1.58(3) . ?
N41X C41X 1.59(3) . ?
N50X C50X 1.34(2) . ?
N50X C53X 1.51(2) . ?
N50X C52X 1.53(2) . ?
N51X C54X 1.409(19) . ?
N51X C51X 1.534(19) . ?
N51X C55X 1.566(19) . ?
N60X C63X 1.415(17) . ?
N60X C62X 1.474(18) . ?
N60X C60X 1.545(16) . ?
N61X C61X 1.414(16) . ?
N61X C65X 1.434(17) . ?
N61X C64X 1.444(16) . ?
C10X C11X 1.28(3) . ?
C20X C21X 1.394(17) . ?
C30X C31X 1.468(12) . ?
C40X C41X 1.459(19) . ?
C50X C51X 1.410(17) . ?
C60X C61X 1.424(19) . ?
Pd1Y N65L 2.030(7) . ?
Pd1Y N85L 2.041(7) . ?
Pd1Y N11Y 2.043(8) . ?
Pd1Y N10Y 2.062(7) . ?
Pd2Y N24L 2.024(7) . ?
Pd2Y N40L 2.039(7) . ?
Pd2Y N20Y 2.062(8) . ?
Pd2Y N21Y 2.066(9) . ?
Pd3Y N84L 2.044(6) . ?
Pd3Y N25L 2.056(7) . ?
Pd3Y N31Y 2.060(7) . ?
Pd3Y N30Y 2.066(7) . ?
Pd4Y N45L 2.024(7) . ?
Pd4Y N80L 2.045(7) . ?
Pd4Y N40Y 2.053(7) . ?
Pd4Y N41Y 2.065(8) . ?
Pd5Y N20L 2.032(7) . ?
Pd5Y N60L 2.044(7) . ?
Pd5Y N51Y 2.055(7) . ?
Pd5Y N50Y 2.057(8) . ?
Pd6Y N64L 2.028(8) . ?
Pd6Y N44L 2.043(7) . ?
Pd6Y N60Y 2.045(8) . ?
Pd6Y N61Y 2.066(8) . ?
N20L C24L 1.334(10) . ?
N20L C20L 1.341(10) . ?
C20L C21L 1.337(11) . ?
C21L C22L 1.387(11) . ?
C22L C23L 1.400(12) . ?
C22L C25L 1.496(12) . ?
C23L C24L 1.390(13) . ?
N21L C25L 1.321(10) . ?
N21L C27L 1.352(11) . ?
N22L C26L 1.336(11) . ?
N22L C25L 1.342(11) . ?
N23L C27L 1.334(11) . ?
N23L C26L 1.347(11) . ?
C26L C35L 1.487(13) . ?
C27L C30L 1.482(12) . ?
N24L C28L 1.338(10) . ?
N24L C32L 1.351(12) . ?
C28L C29L 1.358(11) . ?
C29L C30L 1.405(12) . ?
C30L C31L 1.350(12) . ?
C31L C32L 1.373(12) . ?
N25L C37L 1.307(11) . ?
N25L C33L 1.368(11) . ?
C33L C34L 1.328(12) . ?
C34L C35L 1.406(12) . ?
C35L C36L 1.383(13) . ?
C36L C37L 1.359(13) . ?
N40L C44L 1.315(11) . ?
N40L C40L 1.339(11) . ?
C40L C41L 1.350(12) . ?
C41L C42L 1.387(12) . ?
C42L C43L 1.378(12) . ?
C42L C45L 1.436(12) . ?
C43L C44L 1.391(12) . ?
N41L C47L 1.318(11) . ?
N41L C45L 1.357(11) . ?
N42L C46L 1.333(11) . ?
N42L C45L 1.359(11) . ?
N43L C46L 1.330(11) . ?
N43L C47L 1.347(11) . ?
C46L C50L 1.498(12) . ?
C47L C55L 1.508(12) . ?
N44L C48L 1.329(11) . ?
N44L C52L 1.352(11) . ?
C48L C49L 1.364(12) . ?
C49L C50L 1.426(12) . ?
C50L C51L 1.355(12) . ?
C51L C52L 1.384(12) . ?
N45L C57L 1.327(10) . ?
N45L C53L 1.366(10) . ?
C53L C54L 1.393(12) . ?
C54L C55L 1.362(12) . ?
C55L C56L 1.392(12) . ?
C56L C57L 1.386(12) . ?
N60L C60L 1.339(11) . ?
N60L C64L 1.346(10) . ?
C60L C61L 1.404(13) . ?
C61L C62L 1.368(12) . ?
C62L C63L 1.402(12) . ?
C62L C65L 1.458(12) . ?
C63L C64L 1.358(12) . ?
N61L C67L 1.324(11) . ?
N61L C65L 1.365(11) . ?
N62L C66L 1.331(11) . ?
N62L C67L 1.355(11) . ?
N63L C65L 1.308(11) . ?
N63L C66L 1.377(11) . ?
C66L C70L 1.450(12) . ?
C67L C75L 1.469(12) . ?
N64L C68L 1.319(11) . ?
N64L C72L 1.345(11) . ?
C68L C69L 1.348(13) . ?
C69L C70L 1.385(12) . ?
C70L C71L 1.374(12) . ?
C71L C72L 1.365(13) . ?
N65L C73L 1.336(11) . ?
N65L C77L 1.362(10) . ?
C73L C74L 1.392(13) . ?
C74L C75L 1.384(12) . ?
C75L C76L 1.364(12) . ?
C76L C77L 1.357(12) . ?
N80L C84L 1.346(10) . ?
N80L C80L 1.348(10) . ?
C80L C81L 1.357(11) . ?
C81L C82L 1.412(11) . ?
C82L C83L 1.368(11) . ?
C82L C85L 1.476(12) . ?
C83L C84L 1.362(11) . ?
N81L C86L 1.329(10) . ?
N81L C85L 1.346(10) . ?
N82L C85L 1.341(10) . ?
N82L C87L 1.342(10) . ?
N83L C86L 1.298(10) . ?
N83L C87L 1.339(10) . ?
C86L C90L 1.501(12) . ?
C87L C95L 1.496(11) . ?
N84L C92L 1.332(10) . ?
N84L C88L 1.360(11) . ?
C88L C89L 1.371(12) . ?
C89L C90L 1.387(12) . ?
C90L C91L 1.363(12) . ?
C91L C92L 1.414(12) . ?
N85L C97L 1.347(11) . ?
N85L C93L 1.362(11) . ?
C93L C94L 1.364(12) . ?
C94L C95L 1.389(12) . ?
C95L C96L 1.363(12) . ?
C96L C97L 1.360(12) . ?
N10Y C10Y 1.430(15) . ?
N10Y C12Y 1.446(15) . ?
N10Y C13Y 1.507(15) . ?
N11Y C11Y 1.419(17) . ?
N11Y C14Y 1.451(18) . ?
N11Y C15Y 1.515(17) . ?
N20Y C22Y 1.431(17) . ?
N20Y C20Y 1.445(17) . ?
N20Y C23Y 1.484(17) . ?
N21Y C24Y 1.381(17) . ?
N21Y C25Y 1.437(14) . ?
N21Y C21Y 1.565(18) . ?
N30Y C32Y 1.471(11) . ?
N30Y C33Y 1.490(12) . ?
N30Y C30Y 1.496(11) . ?
N31Y C34Y 1.478(13) . ?
N31Y C31Y 1.493(11) . ?
N31Y C35Y 1.519(12) . ?
N40Y C40Y 1.506(12) . ?
N40Y C42Y 1.513(12) . ?
N40Y C43Y 1.522(11) . ?
N41Y C44Y 1.484(12) . ?
N41Y C45Y 1.488(13) . ?
N41Y C41Y 1.489(14) . ?
N50Y C55Y 1.445(14) . ?
N50Y C50Y 1.454(14) . ?
N50Y C52Y 1.499(14) . ?
N51Y C53Y 1.462(14) . ?
N51Y C54Y 1.485(13) . ?
N51Y C51Y 1.510(15) . ?
N60Y C60Y 1.451(19) . ?
N60Y C63Y 1.453(14) . ?
N60Y C62Y 1.455(15) . ?
N61Y C61Y 1.461(15) . ?
N61Y C65Y 1.464(12) . ?
N61Y C64Y 1.492(13) . ?
C10Y C11Y 1.299(19) . ?
C20Y C21Y 1.295(19) . ?
C30Y C31Y 1.467(13) . ?
C40Y C41Y 1.464(15) . ?
C50Y C51Y 1.448(16) . ?
C60Y C61Y 1.44(2) . ?
C10G C11G 1.401(9) . ?
C10G C15G 1.445(9) . ?
C11G C12G 1.431(10) . ?
C12G C13G 1.372(9) . ?
C13G C14G 1.456(9) . ?
C13G C21G 1.469(10) . ?
C14G C15G 1.399(9) . ?
C14G C19G 1.467(9) . ?
C15G C16G 1.399(9) . ?
C16G C17G 1.362(10) . ?
C17G C18G 1.424(10) . ?
C18G C19G 1.396(10) . ?
C19G C20G 1.492(10) . ?
C20G C21G 1.398(10) . ?
C30G C31G 1.429(19) . ?
C30G C35G 1.465(18) . ?
C31G C32G 1.402(19) . ?
C32G C33G 1.359(18) . ?
C33G C41G 1.483(18) . ?
C33G C34G 1.489(18) . ?
C34G C35G 1.438(18) . ?
C34G C39G 1.514(19) . ?
C35G C36G 1.377(18) . ?
C36G C37G 1.315(19) . ?
C37G C38G 1.462(19) . ?
C38G C39G 1.393(19) . ?
C39G C40G 1.540(19) . ?
C40G C41G 1.397(19) . ?
C50G C51G 1.43(2) . ?
C50G C55G 1.475(18) . ?
C51G C52G 1.42(2) . ?
C52G C53G 1.376(18) . ?
C53G C61G 1.468(19) . ?
C53G C54G 1.486(18) . ?
C54G C55G 1.424(18) . ?
C54G C59G 1.516(19) . ?
C55G C56G 1.385(19) . ?
C56G C57G 1.35(2) . ?
C57G C58G 1.44(2) . ?
C58G C59G 1.404(19) . ?
C59G C60G 1.521(19) . ?
C60G C61G 1.392(18) . ?
C70G C71G 1.426(18) . ?
C70G C75G 1.492(18) . ?
C71G C72G 1.42(2) . ?
C72G C73G 1.389(19) . ?
C73G C74G 1.479(18) . ?
C73G C81G 1.502(19) . ?
C74G C75G 1.427(18) . ?
C74G C79G 1.502(19) . ?
C75G C76G 1.377(19) . ?
C76G C77G 1.333(19) . ?
C77G C78G 1.43(2) . ?
C78G C79G 1.40(2) . ?
C79G C80G 1.534(19) . ?
C80G C81G 1.410(18) . ?
C10F C14F 1.390(14) 2_765 ?
C10F C11F 1.458(16) . ?
C11F C12F 1.459(16) . ?
C11F C15F 1.473(18) . ?
C12F C12F 1.384(10) 2_765 ?
C12F C13F 1.461(15) . ?
C13F C14F 1.412(16) . ?
C13F C16F 1.477(18) . ?
C14F C10F 1.390(14) 2_765 ?
C15F C16F 1.357(18) . ?
C20F C24F 1.16(2) 2_655 ?
C20F C21F 1.51(2) . ?
C21F C25F 1.44(2) . ?
C21F C22F 1.49(2) . ?
C22F C22F 1.22(3) 2_655 ?
C22F C23F 1.519(19) . ?
C23F C24F 1.424(19) . ?
C23F C26F 1.44(2) . ?
C24F C20F 1.16(2) 2_655 ?
C25F C26F 1.34(2) . ?
N10F O13F 1.46(2) . ?
N10F O12F 1.46(2) . ?
N10F O11F 1.47(2) . ?
N16F O18F 1.45(2) . ?
N16F O19F 1.46(2) . ?
N16F O17F 1.47(2) . ?
N10A O13A 1.145(11) . ?
N10A O12A 1.204(12) . ?
N10A O11A 1.281(12) . ?
N15B O18B 1.234(14) . ?
N15B O16B 1.237(14) . ?
N15B O17B 1.242(13) . ?
N15A O17A 1.247(14) . ?
N15A O18A 1.250(14) . ?
N15A O16A 1.252(13) . ?
O19A O412 1.79(5) . ?
N20A O21A 1.203(12) . ?
N20A O22A 1.222(12) . ?
N20A O23A 1.243(12) . ?
N25A O27A 1.240(13) . ?
N25A O26A 1.253(14) . ?
N25A O28A 1.256(13) . ?
N55A O57A 1.214(13) . ?
N55A O58A 1.235(14) . ?
N55A O56A 1.235(13) . ?
N20B O23B 1.236(15) . ?
N20B O22B 1.252(15) . ?
N20B O21B 1.254(15) . ?
N25B O28B 1.216(11) . ?
N25B O27B 1.217(12) . ?
N25B O26B 1.250(13) . ?
N30A O32A 1.228(13) . ?
N30A O33A 1.253(13) . ?
N30A O31A 1.259(13) . ?
N35A O37A 1.219(14) . ?
N35A O38A 1.224(14) . ?
N35A O36A 1.261(14) . ?
N40A O41A 1.192(10) . ?
N40A O43A 1.236(12) . ?
N40A O42A 1.259(10) . ?
N45A O48A 1.191(11) . ?
N45A O46A 1.238(12) . ?
N45A O47A 1.315(12) . ?
N50A O52A 1.233(12) . ?
N50A O51A 1.244(13) . ?
N50A O53A 1.277(13) . ?
N50B O52B 1.237(14) . ?
N50B O53B 1.244(14) . ?
N50B O51B 1.247(14) . ?
N60A O62A 1.211(12) . ?
N60A O61A 1.216(12) . ?
N60A O63A 1.269(13) . ?
N65A O67A 1.227(14) . ?
N65A O66A 1.238(14) . ?
N65A O68A 1.251(14) . ?
O66B O69B 1.67(4) . ?
N70A O72A 1.189(12) . ?
N70A O73A 1.225(12) . ?
N70A O71A 1.242(12) . ?
O71A O500 1.69(12) 2_666 ?
N75A O78A 1.225(13) . ?
N75A O76A 1.252(13) . ?
N75A O77A 1.266(14) . ?
N75B O76B 1.249(15) . ?
N75B O78B 1.253(15) . ?
N75B O77B 1.256(15) . ?
N80A O81A 1.221(13) . ?
N80A O82A 1.223(12) . ?
N80A O83A 1.266(12) . ?
N80B O83B 1.243(14) . ?
N80B O82B 1.244(14) . ?
N80B O81B 1.248(14) . ?
O85B O317 1.06(3) . ?
N85A O87A 1.187(13) . ?
N85A O86A 1.218(14) . ?
N85A O88A 1.239(14) . ?
N90A O92A 1.191(13) . ?
N90A O93A 1.250(14) . ?
N90A O91A 1.253(14) . ?
N90B O91B 1.228(14) . ?
N90B O93B 1.231(14) . ?
N90B O92B 1.242(14) . ?
O94B O103 1.74(7) 2_666 ?
N10N O11N 1.238(14) . ?
N10N O13N 1.238(14) . ?
N10N O12N 1.240(14) . ?
N15N O18N 1.214(13) . ?
N15N O17N 1.221(13) . ?
N15N O16N 1.258(13) . ?
O16N O17N 1.33(3) 2_666 ?
O17N O16N 1.33(3) 2_666 ?
N20N O22N 1.236(14) . ?
N20N O23N 1.243(14) . ?
N20N O21N 1.246(14) . ?
O24N O501 0.92(7) . ?
N25N O26N 1.238(14) . ?
N25N O28N 1.249(14) . ?
N25N O27N 1.261(14) . ?
N30N O31N 1.234(12) . ?
N30N O32N 1.244(14) . ?
N30N O33N 1.255(13) . ?
O32N O143 1.67(3) . ?
N40N O43N 1.232(15) . ?
N40N O42N 1.241(15) . ?
N40N O41N 1.243(15) . ?
N50N O52N 1.233(14) . ?
N50N O53N 1.242(14) . ?
N50N O51N 1.248(14) . ?
N90N O91N 1.213(13) . ?
N90N O92N 1.243(14) . ?
N90N O93N 1.252(13) . ?
N10G O12G 1.242(15) . ?
N10G O13G 1.243(15) . ?
N10G O11G 1.243(15) . ?
O103 O94B 1.74(7) 2_666 ?
O104 O367 1.76(5) . ?
O107 O363 0.88(3) . ?
O119 O367 1.78(5) . ?
O122 O144 1.49(3) . ?
O127 O369 1.64(4) . ?
O201 O344 1.20(3) . ?
O201 O369 1.59(4) . ?
O207 O462 1.65(4) . ?
O218 O357 1.38(2) . ?
O220 O357 1.60(3) . ?
O301 O330 1.08(3) . ?
O331 O412 1.59(5) . ?
O331 O416 1.73(4) . ?
O341 O346 1.64(7) . ?
O343 O381 1.74(5) . ?
O346 O457 1.51(5) . ?
O349 O355 1.25(5) . ?
O362 O370 1.82(5) 2_666 ?
O370 O362 1.82(5) 2_666 ?
O371 O456 1.68(6) . ?
O374 O381 1.58(5) . ?
O376 O456 1.54(6) . ?
O411 O463 1.18(5) . ?
O412 O416 1.39(5) . ?
O416 O463 1.42(4) . ?
O500 O71A 1.69(12) 2_666 ?
